data_4108810
loop_
_publ_author_name
'Yuko Yoneda'
'Kurt Mereiter'
'Christian Jaeger'
'Lothar Brecker'
'Paul Kosma'
'Thomas Rosenau'
'Alfred French'

_publ_contact_author
;
Alfred French
Southern Regional Research Center,
U.S. Department of Agriculture, 
1100 Robert E. Lee Blvd., 
New Orleans, 
LA 70124, USA
;
_publ_contact_author_email afrench@srrc.ars.usda.gov
_publ_contact_author_fax '+1 504 286-4217'
_publ_contact_author_phone '+1 504 286-4410'
_publ_section_title
;
 van der Waals versus Hydrogen-Bonding Forces in a Crystalline Analog of
 Cellotetraose: Cyclohexyl 4'-O-Cyclohexyl \b-d-Cellobioside Cyclohexane
 Solvate
;
_journal_name_full 'Journal of the American Chemical Society'
_journal_page_first 16678
_journal_page_last 16690
_journal_paper_doi 10.1021/ja805147t
_journal_volume 130
_journal_year 2008
_chemical_absolute_configuration rm
_chemical_formula_moiety '3(C24 H42 O11), 2(C6 H12)'
_chemical_formula_sum 'C84 H150 O33'
_chemical_formula_weight 1688.04
_chemical_name_common
;
1209 YY-056 1209a2.CIF, X-ray H positions, unconventional
unit cell (not reduced) 
;
_chemical_name_systematic
; 
Cyclohexyl 4'-O-cyclohexyl-beta-D-glucopyranosyl- 
(1->-4)-beta-D-glucopyranoside, solvate with cyclohexane in 
3:2 ratio 
;
_space_group_IT_number 1
_symmetry_cell_setting triclinic
_symmetry_space_group_name_Hall 'P 1'
_symmetry_space_group_name_H-M 'P 1'
_atom_sites_solution_hydrogens geom
_atom_sites_solution_primary direct
_atom_sites_solution_secondary difmap
_audit_creation_method SHELXL-97
_cell_angle_alpha 80.0430(10)
_cell_angle_beta 52.8280(10)
_cell_angle_gamma 89.3140(10)
_cell_formula_units_Z 1
_cell_length_a 10.7024(7)
_cell_length_b 10.9502(7)
_cell_length_c 23.4669(15)
_cell_measurement_reflns_used 6952
_cell_measurement_temperature 100(2)
_cell_measurement_theta_max 30.05
_cell_measurement_theta_min 2.40
_cell_volume 2143.4(2)
_computing_cell_refinement 'Bruker SAINT'
_computing_data_collection 'Bruker SMART'
_computing_data_reduction 'Bruker SAINT, SADABS, XPREP'
_computing_molecular_graphics 'Bruker SHELXTL'
_computing_publication_material 'Bruker SHELXTL'
_computing_structure_refinement 'SHELXL-97 (Sheldrick, 1997)'
_computing_structure_solution 'SHELXS-97 (Sheldrick, 1997)'
_diffrn_ambient_temperature 100(2)
_diffrn_measured_fraction_theta_full 0.989
_diffrn_measured_fraction_theta_max 0.989
_diffrn_measurement_device_type 'CCD area detector'
_diffrn_measurement_method 'phi and omega scans'
_diffrn_radiation_monochromator graphite
_diffrn_radiation_source 'fine-focus sealed tube'
_diffrn_radiation_type MoK\a
_diffrn_radiation_wavelength 0.71073
_diffrn_reflns_av_R_equivalents 0.0257
_diffrn_reflns_av_sigmaI/netI 0.0261
_diffrn_reflns_limit_h_max 14
_diffrn_reflns_limit_h_min -15
_diffrn_reflns_limit_k_max 15
_diffrn_reflns_limit_k_min -15
_diffrn_reflns_limit_l_max 33
_diffrn_reflns_limit_l_min -33
_diffrn_reflns_number 38659
_diffrn_reflns_theta_full 30.07
_diffrn_reflns_theta_max 30.07
_diffrn_reflns_theta_min 2.40
_diffrn_standards_decay_% 0
_exptl_absorpt_coefficient_mu 0.099
_exptl_absorpt_correction_T_max 0.98
_exptl_absorpt_correction_T_min 0.92
_exptl_absorpt_correction_type multi-scan
_exptl_absorpt_process_details 'program SADABS'
_exptl_crystal_colour colorless
_exptl_crystal_density_diffrn 1.308
_exptl_crystal_description plate
_exptl_crystal_F_000 918
_exptl_crystal_size_max 0.60
_exptl_crystal_size_mid 0.60
_exptl_crystal_size_min 0.20
_refine_diff_density_max 0.772
_refine_diff_density_min -0.356
_refine_diff_density_rms 0.066
_refine_ls_abs_structure_details 'Flack H D (1983), Acta Cryst. A39, 876-881'
_refine_ls_abs_structure_Flack 0.1(4)
_refine_ls_extinction_method none
_refine_ls_goodness_of_fit_ref 1.041
_refine_ls_hydrogen_treatment constr
_refine_ls_matrix_type full
_refine_ls_number_parameters 1112
_refine_ls_number_reflns 12443
_refine_ls_number_restraints 336
_refine_ls_restrained_S_all 1.032
_refine_ls_R_factor_all 0.0492
_refine_ls_R_factor_gt 0.0451
_refine_ls_shift/su_max 0.001
_refine_ls_shift/su_mean 0.000
_refine_ls_structure_factor_coef Fsqd
_refine_ls_weighting_details 'calc w=1/[\s^2^(Fo^2^)+(0.0822P)^2^+0.2920P] where P=(Fo^2^+2Fc^2^)/3'
_refine_ls_weighting_scheme calc
_refine_ls_wR_factor_gt 0.1121
_refine_ls_wR_factor_ref 0.1161
_reflns_number_gt 11584
_reflns_number_total 12443
_reflns_threshold_expression >2sigma(I)
_cod_data_source_file ja805147t_si_002_2.cif
_cod_data_source_block 1209a2
_cod_depositor_comments
;
 Replacing the _cod_related_optimal_structure data name with the shorter
 version (_cod_related_optimal_struct) that is formally defined in the
 'cif_cod' dictionary.

 Antanas Vaitkus,
 2018-11-16

 Removed the _cod_suboptimal_structure data item in preparation for
 its deprecation. The fact that the structure is a suboptimal one
 should be derived from the presence of the _cod_related_optimal_struct
 data item.

 Antanas Vaitkus,
 2019-05-21
;
_cod_related_optimal_struct 4108791
_cod_database_code 4108810

loop_
_symmetry_equiv_pos_as_xyz
'x, y, z'

loop_
_atom_site_label
_atom_site_type_symbol
_atom_site_fract_x
_atom_site_fract_y
_atom_site_fract_z
_atom_site_U_iso_or_equiv
_atom_site_adp_type
_atom_site_occupancy
_atom_site_symmetry_multiplicity
_atom_site_calc_flag
_atom_site_refinement_flags
_atom_site_disorder_assembly
_atom_site_disorder_group
O1A O 0.10713(17) 1.23214(14) 0.27327(8) 0.0187(3) Uani 1 1 d U . .
O2A O 0.01443(18) 1.39401(13) 0.37114(8) 0.0193(3) Uani 1 1 d U . .
H2A H -0.0793 1.3928 0.3996 0.029 Uiso 1 1 calc R . .
O3A O 0.01094(19) 1.30479(15) 0.48833(9) 0.0231(3) Uani 1 1 d U . .
H3A H 0.0430 1.3044 0.5116 0.035 Uiso 1 1 calc R . .
O4A O 0.28431(15) 1.15300(12) 0.45079(7) 0.0141(2) Uani 1 1 d U . .
O5A O 0.22211(17) 1.12079(13) 0.31717(8) 0.0171(3) Uani 1 1 d U . .
O6A O 0.22739(19) 0.89804(13) 0.39510(9) 0.0231(3) Uani 1 1 d U . .
H6A H 0.2562 0.8332 0.4019 0.035 Uiso 1 1 calc R . .
O2'A O 0.35861(18) 0.96039(13) 0.52158(8) 0.0195(3) Uani 1 1 d U . .
H2'A H 0.4341 0.9764 0.4794 0.029 Uiso 1 1 calc R . .
O3'A O 0.29180(17) 0.99456(13) 0.65417(8) 0.0182(3) Uani 1 1 d U . .
H3'A H 0.3683 1.0419 0.6370 0.027 Uiso 1 1 calc R . .
O4'A O 0.02141(17) 1.13320(14) 0.73697(8) 0.0199(3) Uani 1 1 d U . .
O5'A O 0.15383(16) 1.23906(12) 0.55145(7) 0.0149(2) Uani 1 1 d U . .
O6'A O -0.09337(18) 1.38639(13) 0.62446(9) 0.0207(3) Uani 1 1 d U . .
H6'A H -0.0793 1.4609 0.6121 0.031 Uiso 1 1 calc R . .
C1A C 0.1762(2) 1.24001(17) 0.30747(10) 0.0161(3) Uani 1 1 d U . .
H1AA H 0.2707 1.3044 0.2762 0.019 Uiso 1 1 calc R . .
C2A C 0.0571(2) 1.27325(16) 0.38134(10) 0.0149(3) Uani 1 1 d U . .
H2AA H -0.0389 1.2104 0.4116 0.018 Uiso 1 1 calc R . .
C3A C 0.1300(2) 1.27467(17) 0.42012(10) 0.0152(3) Uani 1 1 d U . .
H3AA H 0.2208 1.3423 0.3913 0.018 Uiso 1 1 calc R . .
C4A C 0.1908(2) 1.14942(16) 0.42559(10) 0.0134(3) Uani 1 1 d U . .
H4AA H 0.0998 1.0822 0.4592 0.016 Uiso 1 1 calc R . .
C5A C 0.3009(2) 1.11853(17) 0.34940(10) 0.0150(3) Uani 1 1 d U . .
H5AA H 0.3948 1.1835 0.3178 0.018 Uiso 1 1 calc R . .
C6A C 0.3584(2) 0.99184(18) 0.35013(11) 0.0177(3) Uani 1 1 d U . .
H6AA H 0.4282 0.9768 0.2998 0.021 Uiso 1 1 calc R . .
H61A H 0.4200 0.9893 0.3690 0.021 Uiso 1 1 calc R . .
C1'A C 0.1994(2) 1.12480(16) 0.52658(10) 0.0138(3) Uani 1 1 d U . .
H1'A H 0.1041 1.0639 0.5499 0.017 Uiso 1 1 calc R . .
C2'A C 0.3046(2) 1.07248(16) 0.54615(10) 0.0144(3) Uani 1 1 d U . .
H2"A H 0.3971 1.1357 0.5240 0.017 Uiso 1 1 calc R . .
C3'A C 0.2053(2) 1.04665(17) 0.62972(10) 0.0149(3) Uani 1 1 d U . .
H3"A H 0.1146 0.9830 0.6498 0.018 Uiso 1 1 calc R . .
C4'A C 0.1357(2) 1.16376(17) 0.65959(10) 0.0151(3) Uani 1 1 d U . .
H4'A H 0.2218 1.2267 0.6454 0.018 Uiso 1 1 calc R . .
C5'A C 0.0491(2) 1.21975(17) 0.62987(10) 0.0147(3) Uani 1 1 d U . .
H5'A H -0.0461 1.1613 0.6500 0.018 Uiso 1 1 calc R . .
C6'A C 0.0004(2) 1.34644(18) 0.64737(11) 0.0177(3) Uani 1 1 d U . .
H6"A H -0.0612 1.3414 0.7006 0.021 Uiso 1 1 calc R . .
H62A H 0.0954 1.4075 0.6218 0.021 Uiso 1 1 calc R . .
C7A C 0.2148(2) 1.2672(2) 0.19416(11) 0.0208(4) Uani 1 1 d U . .
H7A H 0.3209 1.2417 0.1761 0.025 Uiso 1 1 calc R . .
C8A C 0.1495(3) 1.1983(3) 0.16518(13) 0.0308(5) Uani 1 1 d U . .
H81A H 0.0408 1.2179 0.1862 0.037 Uiso 1 1 calc R . .
H82A H 0.1453 1.1071 0.1799 0.037 Uiso 1 1 calc R . .
C9A C 0.2553(4) 1.2371(3) 0.08125(15) 0.0442(6) Uani 1 1 d U . .
H91A H 0.3606 1.2093 0.0603 0.053 Uiso 1 1 calc R . .
H92A H 0.2084 1.1956 0.0628 0.053 Uiso 1 1 calc R . .
C10A C 0.2734(4) 1.3785(4) 0.05633(15) 0.0469(7) Uani 1 1 d U . .
H10A H 0.3467 1.4011 0.0023 0.056 Uiso 1 1 calc R . .
H101 H 0.1696 1.4051 0.0728 0.056 Uiso 1 1 calc R . .
C11A C 0.3359(4) 1.4464(3) 0.08691(14) 0.0429(6) Uani 1 1 d U . .
H11A H 0.3407 1.5376 0.0722 0.051 Uiso 1 1 calc R . .
H111 H 0.4442 1.4266 0.0665 0.051 Uiso 1 1 calc R . .
C12A C 0.2293(3) 1.4080(2) 0.17053(13) 0.0314(5) Uani 1 1 d U . .
H12A H 0.2743 1.4502 0.1895 0.038 Uiso 1 1 calc R . .
H121 H 0.1233 1.4343 0.1912 0.038 Uiso 1 1 calc R . .
C13A C 0.0796(2) 1.12920(19) 0.77876(10) 0.0189(3) Uani 1 1 d U . .
H13A H 0.1967 1.1286 0.7459 0.023 Uiso 1 1 calc R . .
C14A C 0.0393(3) 1.2427(3) 0.81274(17) 0.0359(5) Uani 1 1 d U . .
H14A H -0.0753 1.2487 0.8404 0.043 Uiso 1 1 calc R . .
H141 H 0.0969 1.3189 0.7737 0.043 Uiso 1 1 calc R . .
C15A C 0.0837(4) 1.2349(4) 0.8642(2) 0.0556(8) Uani 1 1 d U . .
H15A H 0.1998 1.2379 0.8355 0.067 Uiso 1 1 calc R . .
H151 H 0.0510 1.3078 0.8878 0.067 Uiso 1 1 calc R . .
C16A C 0.0059(4) 1.1165(5) 0.92226(16) 0.0669(10) Uani 1 1 d U . .
H16A H 0.0421 1.1117 0.9526 0.080 Uiso 1 1 calc R . .
H161 H -0.1100 1.1177 0.9545 0.080 Uiso 1 1 calc R . .
C17A C 0.0450(4) 1.0041(4) 0.88849(17) 0.0542(8) Uani 1 1 d U . .
H17A H -0.0130 0.9282 0.9277 0.065 Uiso 1 1 calc R . .
H171 H 0.1594 0.9977 0.8612 0.065 Uiso 1 1 calc R . .
C18A C 0.0024(3) 1.0095(3) 0.83647(14) 0.0339(5) Uani 1 1 d U . .
H18A H 0.0379 0.9369 0.8125 0.041 Uiso 1 1 calc R . .
H181 H -0.1137 1.0048 0.8647 0.041 Uiso 1 1 calc R . .
O1B O 0.76581(17) 0.40379(14) 0.23555(8) 0.0206(3) Uani 1 1 d U . .
O2B O 0.79588(17) 0.26272(13) 0.34024(8) 0.0193(3) Uani 1 1 d U . .
H2B H 0.8900 0.2738 0.3161 0.029 Uiso 1 1 calc R . .
O3B O 0.70679(17) 0.40042(14) 0.45286(8) 0.0189(3) Uani 1 1 d U . .
H3B H 0.6478 0.3890 0.4965 0.028 Uiso 1 1 calc R . .
O4B O 0.39795(16) 0.49301(12) 0.51183(7) 0.0153(2) Uani 1 1 d U . .
O5B O 0.56585(17) 0.49463(13) 0.32394(8) 0.0179(3) Uani 1 1 d U . .
O6B O 0.3820(2) 0.70103(14) 0.41134(9) 0.0239(3) Uani 1 1 d U . .
H6B H 0.3566 0.7038 0.4509 0.036 Uiso 1 1 calc R . .
O2'B O 0.2759(2) 0.71311(13) 0.55218(9) 0.0218(3) Uani 1 1 d U . .
H2'B H 0.2948 0.7828 0.5532 0.033 Uiso 1 1 calc R . .
O3'B O 0.20471(18) 0.74512(14) 0.68961(9) 0.0221(3) Uani 1 1 d U A .
H3'B H 0.2307 0.8176 0.6828 0.033 Uiso 1 1 calc R . .
O4'B O 0.42490(17) 0.65103(14) 0.71321(8) 0.0190(3) Uani 1 1 d U . .
O5'B O 0.46522(17) 0.46672(12) 0.58794(8) 0.0160(2) Uani 1 1 d U A .
O6'B O 0.67271(19) 0.35785(14) 0.60357(9) 0.0235(3) Uani 1 1 d U . .
H6'B H 0.7399 0.3456 0.6084 0.035 Uiso 1 1 calc R . .
C1B C 0.6522(2) 0.38909(17) 0.31069(10) 0.0165(3) Uani 1 1 d U . .
H1BB H 0.5791 0.3110 0.3303 0.020 Uiso 1 1 calc R . .
C2B C 0.7349(2) 0.38031(17) 0.34572(10) 0.0154(3) Uani 1 1 d U . .
H2BB H 0.8233 0.4496 0.3193 0.018 Uiso 1 1 calc R . .
C3B C 0.6187(2) 0.38682(16) 0.42623(10) 0.0141(3) Uani 1 1 d U . .
H3BB H 0.5463 0.3069 0.4540 0.017 Uiso 1 1 calc R . .
C4B C 0.5206(2) 0.49481(16) 0.43610(10) 0.0137(3) Uani 1 1 d U . .
H4BB H 0.5907 0.5758 0.4126 0.016 Uiso 1 1 calc R . .
C5B C 0.4420(2) 0.48319(17) 0.40065(10) 0.0158(3) Uani 1 1 d U . .
H5BB H 0.3817 0.3982 0.4208 0.019 Uiso 1 1 calc R . .
C6B C 0.3296(2) 0.58026(19) 0.41291(12) 0.0204(3) Uani 1 1 d U . .
H6BB H 0.3146 0.5879 0.3748 0.024 Uiso 1 1 calc R . .
H61B H 0.2257 0.5503 0.4609 0.024 Uiso 1 1 calc R . .
C1'B C 0.4382(2) 0.55710(16) 0.54623(10) 0.0143(3) Uani 1 1 d U . .
H1'B H 0.5356 0.6171 0.5089 0.017 Uiso 1 1 calc R . .
C2'B C 0.3007(2) 0.62703(17) 0.59624(10) 0.0156(3) Uani 1 1 d U A .
H2"B H 0.2038 0.5657 0.6317 0.019 Uiso 1 1 calc R . .
C3'B C 0.3373(2) 0.68860(16) 0.63887(10) 0.0156(3) Uani 1 1 d U . .
H3"B H 0.4295 0.7544 0.6040 0.019 Uiso 1 1 calc R A .
C4'B C 0.3785(2) 0.59125(16) 0.67838(10) 0.0154(3) Uani 1 1 d U A .
H4'B H 0.2840 0.5287 0.7160 0.019 Uiso 1 1 calc R . .
C5'B C 0.5142(2) 0.52478(17) 0.62316(10) 0.0153(3) Uani 1 1 d U . .
H5'B H 0.6094 0.5869 0.5858 0.018 Uiso 1 1 calc R A .
C6'B C 0.5564(3) 0.42105(18) 0.65811(12) 0.0202(3) Uani 1 1 d U A .
H6"B H 0.5980 0.4561 0.6806 0.024 Uiso 1 1 calc R . .
H62B H 0.4612 0.3618 0.6970 0.024 Uiso 1 1 calc R . .
C7B C 0.7054(2) 0.36449(19) 0.20015(11) 0.0195(3) Uani 1 1 d U . .
H7B H 0.5904 0.3744 0.2293 0.023 Uiso 1 1 calc R . .
C8B C 0.7923(3) 0.4475(2) 0.12469(12) 0.0279(4) Uani 1 1 d U . .
H81B H 0.9069 0.4409 0.0959 0.033 Uiso 1 1 calc R . .
H82B H 0.7760 0.5356 0.1291 0.033 Uiso 1 1 calc R . .
C9B C 0.7306(4) 0.4076(3) 0.08539(14) 0.0361(5) Uani 1 1 d U . .
H91B H 0.6180 0.4207 0.1123 0.043 Uiso 1 1 calc R . .
H92B H 0.7902 0.4603 0.0356 0.043 Uiso 1 1 calc R . .
C10B C 0.7480(4) 0.2703(3) 0.08011(14) 0.0378(6) Uani 1 1 d U . .
H10B H 0.8615 0.2589 0.0486 0.045 Uiso 1 1 calc R . .
H102 H 0.7012 0.2459 0.0574 0.045 Uiso 1 1 calc R . .
C11B C 0.6657(3) 0.1867(2) 0.15594(14) 0.0300(4) Uani 1 1 d U . .
H11B H 0.5504 0.1902 0.1855 0.036 Uiso 1 1 calc R . .
H112 H 0.6853 0.0992 0.1510 0.036 Uiso 1 1 calc R . .
C12B C 0.7264(3) 0.2283(2) 0.19502(12) 0.0231(4) Uani 1 1 d U . .
H12B H 0.6678 0.1757 0.2448 0.028 Uiso 1 1 calc R . .
H122 H 0.8396 0.2170 0.1679 0.028 Uiso 1 1 calc R . .
C13B C 0.3089(5) 0.6266(3) 0.7921(2) 0.0191(7) Uani 0.624(4) 1 d PU A 1
H13B H 0.2017 0.6133 0.8049 0.023 Uiso 0.624(4) 1 calc PR A 1
C14B C 0.3316(5) 0.5126(3) 0.8304(2) 0.0272(7) Uani 0.624(4) 1 d PU A 1
H14B H 0.4400 0.5218 0.8155 0.033 Uiso 0.624(4) 1 calc PR A 1
H142 H 0.3190 0.4376 0.8153 0.033 Uiso 0.624(4) 1 calc PR A 1
C15B C 0.2128(6) 0.4952(4) 0.9133(2) 0.0360(9) Uani 0.624(4) 1 d PU A 1
H15B H 0.2339 0.4226 0.9368 0.043 Uiso 0.624(4) 1 calc PR A 1
H152 H 0.1047 0.4780 0.9288 0.043 Uiso 0.624(4) 1 calc PR A 1
C16B C 0.2243(7) 0.6123(4) 0.9380(2) 0.0347(9) Uani 0.624(4) 1 d PU A 1
H16B H 0.1425 0.6014 0.9916 0.042 Uiso 0.624(4) 1 calc PR A 1
H162 H 0.3290 0.6249 0.9269 0.042 Uiso 0.624(4) 1 calc PR A 1
C17B C 0.2013(5) 0.7265(4) 0.8992(2) 0.0315(8) Uani 0.624(4) 1 d PU A 1
H17B H 0.2143 0.8019 0.9140 0.038 Uiso 0.624(4) 1 calc PR A 1
H172 H 0.0925 0.7173 0.9145 0.038 Uiso 0.624(4) 1 calc PR A 1
C18B C 0.3190(5) 0.7437(3) 0.81612(19) 0.0247(7) Uani 0.624(4) 1 d PU A 1
H18B H 0.2960 0.8151 0.7929 0.030 Uiso 0.624(4) 1 calc PR A 1
H182 H 0.4273 0.7625 0.8001 0.030 Uiso 0.624(4) 1 calc PR A 1
O1C O 0.68606(17) 0.08422(13) 0.68988(8) 0.0192(3) Uani 1 1 d U . .
O2C O 0.55294(18) 0.12934(14) 0.61637(9) 0.0223(3) Uani 1 1 d U . .
H2C H 0.5763 0.2010 0.6125 0.033 Uiso 1 1 calc R . .
O3C O 0.7214(2) 0.04660(14) 0.48451(9) 0.0243(3) Uani 1 1 d U . .
H3C H 0.7282 0.0022 0.4592 0.036 Uiso 1 1 calc R . .
O4C O 0.80133(16) -0.21819(12) 0.50375(7) 0.0152(2) Uani 1 1 d U . .
O5C O 0.80558(17) -0.07688(13) 0.63244(8) 0.0178(3) Uani 1 1 d U . .
O6C O 0.9254(2) -0.36691(14) 0.56794(9) 0.0251(3) Uani 1 1 d U . .
H6C H 0.9461 -0.3564 0.5284 0.038 Uiso 1 1 calc R . .
O2'C O 1.02239(18) -0.36935(13) 0.41797(9) 0.0200(3) Uani 1 1 d U . .
H2'C H 1.0134 -0.4434 0.4220 0.030 Uiso 1 1 calc R . .
O3'C O 1.0477(2) -0.38744(14) 0.28552(8) 0.0237(3) Uani 1 1 d U B .
H3'C H 1.0628 -0.4417 0.3076 0.036 Uiso 1 1 calc R . .
O4'C O 1.0021(3) -0.1525(2) 0.22397(10) 0.0406(5) Uani 1 1 d U . .
O5'C O 0.76849(16) -0.14938(12) 0.41654(7) 0.0156(2) Uani 1 1 d U B .
O6'C O 0.63576(17) 0.03423(13) 0.38243(8) 0.0202(3) Uani 1 1 d U . .
H6'C H 0.6915 0.0984 0.3667 0.030 Uiso 1 1 calc R . .
C1C C 0.6758(2) -0.00492(17) 0.65696(11) 0.0172(3) Uani 1 1 d U . .
H1CC H 0.5735 -0.0604 0.6924 0.021 Uiso 1 1 calc R . .
C2C C 0.6867(2) 0.06323(17) 0.59156(11) 0.0161(3) Uani 1 1 d U . .
H2CC H 0.7849 0.1239 0.5590 0.019 Uiso 1 1 calc R . .
C3C C 0.6910(2) -0.02757(17) 0.54848(11) 0.0162(3) Uani 1 1 d U . .
H3CC H 0.5851 -0.0777 0.5780 0.019 Uiso 1 1 calc R . .
C4C C 0.8160(2) -0.11602(16) 0.53162(10) 0.0143(3) Uani 1 1 d U . .
H4CC H 0.9234 -0.0683 0.4945 0.017 Uiso 1 1 calc R . .
C5C C 0.7991(2) -0.17467(17) 0.60034(10) 0.0165(3) Uani 1 1 d U . .
H5CC H 0.6964 -0.2295 0.6361 0.020 Uiso 1 1 calc R . .
C6C C 0.9354(3) -0.24895(19) 0.58381(12) 0.0205(4) Uani 1 1 d U . .
H6CC H 1.0363 -0.1992 0.5415 0.025 Uiso 1 1 calc R . .
H61C H 0.9361 -0.2626 0.6264 0.025 Uiso 1 1 calc R . .
C1'C C 0.8787(2) -0.19411(16) 0.42874(10) 0.0142(3) Uani 1 1 d U . .
H1'C H 0.9737 -0.1312 0.4024 0.017 Uiso 1 1 calc R . .
C2'C C 0.9249(2) -0.31494(17) 0.40055(10) 0.0153(3) Uani 1 1 d U B .
H2"C H 0.8278 -0.3740 0.4244 0.018 Uiso 1 1 calc R . .
C3'C C 1.0118(2) -0.28092(17) 0.31765(11) 0.0166(3) Uani 1 1 d U . .
H3"C H 1.1126 -0.2271 0.2942 0.020 Uiso 1 1 calc R B .
C4'C C 0.9124(3) -0.20917(18) 0.29947(12) 0.0204(4) Uani 1 1 d U B .
H4'C H 0.8233 -0.2681 0.3133 0.024 Uiso 1 1 calc R . .
C5'C C 0.8450(2) -0.10283(17) 0.34036(10) 0.0157(3) Uani 1 1 d U . .
H5'C H 0.9318 -0.0352 0.3203 0.019 Uiso 1 1 calc R B .
C6'C C 0.7196(2) -0.05023(18) 0.33492(11) 0.0188(3) Uani 1 1 d U B .
H6"C H 0.7705 -0.0064 0.2839 0.023 Uiso 1 1 calc R . .
H62C H 0.6438 -0.1200 0.3472 0.023 Uiso 1 1 calc R . .
C7C C 0.5828(2) 0.05724(19) 0.76878(11) 0.0193(3) Uani 1 1 d U . .
H7C H 0.4777 0.0179 0.7870 0.023 Uiso 1 1 calc R . .
C8C C 0.6481(3) -0.0305(2) 0.79959(13) 0.0268(4) Uani 1 1 d U . .
H81C H 0.7551 0.0051 0.7796 0.032 Uiso 1 1 calc R . .
H82C H 0.6568 -0.1116 0.7850 0.032 Uiso 1 1 calc R . .
C9C C 0.5396(4) -0.0506(2) 0.88310(14) 0.0341(5) Uani 1 1 d U . .
H91C H 0.4354 -0.0926 0.9032 0.041 Uiso 1 1 calc R . .
H92C H 0.5855 -0.1056 0.9026 0.041 Uiso 1 1 calc R . .
C10C C 0.5182(3) 0.0731(3) 0.90765(13) 0.0312(5) Uani 1 1 d U . .
H10C H 0.4435 0.0580 0.9617 0.037 Uiso 1 1 calc R . .
H103 H 0.6208 0.1114 0.8916 0.037 Uiso 1 1 calc R . .
C11C C 0.4552(3) 0.1621(2) 0.87569(13) 0.0308(5) Uani 1 1 d U . .
H11C H 0.4484 0.2435 0.8898 0.037 Uiso 1 1 calc R . .
H113 H 0.3475 0.1279 0.8960 0.037 Uiso 1 1 calc R . .
C12C C 0.5623(3) 0.1817(2) 0.79211(12) 0.0269(4) Uani 1 1 d U . .
H12C H 0.5154 0.2358 0.7729 0.032 Uiso 1 1 calc R . .
H123 H 0.6668 0.2243 0.7713 0.032 Uiso 1 1 calc R . .
C13C C 1.0810(4) -0.2130(3) 0.16402(16) 0.0181(6) Uani 0.609(4) 1 d PDU B 1
H13C H 1.1587 -0.2638 0.1645 0.022 Uiso 0.609(4) 1 calc PR B 1
C14C C 0.9551(4) -0.2989(3) 0.1737(2) 0.0238(7) Uani 0.609(4) 1 d PDU B 1
H14C H 1.0069 -0.3496 0.1356 0.029 Uiso 0.609(4) 1 calc PR B 1
H143 H 0.8961 -0.3566 0.2220 0.029 Uiso 0.609(4) 1 calc PR B 1
C15C C 0.8402(4) -0.2245(4) 0.1683(2) 0.0240(8) Uani 0.609(4) 1 d PDU B 1
H15C H 0.7816 -0.1794 0.2090 0.029 Uiso 0.609(4) 1 calc PR B 1
H153 H 0.7627 -0.2824 0.1730 0.029 Uiso 0.609(4) 1 calc PR B 1
C16C C 0.9274(4) -0.1307(3) 0.0954(2) 0.0266(7) Uani 0.609(4) 1 d PDU B 1
H16C H 0.8510 -0.0813 0.0939 0.032 Uiso 0.609(4) 1 calc PR B 1
H163 H 0.9791 -0.1760 0.0547 0.032 Uiso 0.609(4) 1 calc PR B 1
C17C C 1.0519(4) -0.0432(3) 0.0860(2) 0.0248(7) Uani 0.609(4) 1 d PDU B 1
H17C H 1.1113 0.0138 0.0375 0.030 Uiso 0.609(4) 1 calc PR B 1
H173 H 0.9987 0.0081 0.1237 0.030 Uiso 0.609(4) 1 calc PR B 1
C18C C 1.1670(4) -0.1161(3) 0.09251(19) 0.0209(6) Uani 0.609(4) 1 d PDU B 1
H18C H 1.2302 -0.1587 0.0509 0.025 Uiso 0.609(4) 1 calc PR B 1
H183 H 1.2405 -0.0572 0.0899 0.025 Uiso 0.609(4) 1 calc PR B 1
C1S C 0.7976(7) 0.6744(3) 0.79318(19) 0.0816(15) Uani 1 1 d U . .
H1S1 H 0.8711 0.7367 0.7472 0.098 Uiso 1 1 calc R . .
H1S2 H 0.6885 0.6892 0.8122 0.098 Uiso 1 1 calc R . .
C2S C 0.8217(5) 0.6915(3) 0.8469(2) 0.0700(12) Uani 1 1 d U . .
H21S H 0.7964 0.7756 0.8580 0.084 Uiso 1 1 calc R . .
H22S H 0.9342 0.6869 0.8254 0.084 Uiso 1 1 calc R . .
C3S C 0.7199(5) 0.5940(3) 0.91737(18) 0.0509(8) Uani 1 1 d U . .
H31S H 0.6073 0.6056 0.9425 0.061 Uiso 1 1 calc R . .
H32S H 0.7463 0.6047 0.9501 0.061 Uiso 1 1 calc R . .
C4S C 0.7459(4) 0.4619(3) 0.90194(17) 0.0453(7) Uani 1 1 d U . .
H41S H 0.8550 0.4465 0.8827 0.054 Uiso 1 1 calc R . .
H42S H 0.6722 0.4001 0.9481 0.054 Uiso 1 1 calc R . .
C5S C 0.7198(4) 0.4451(3) 0.84709(17) 0.0416(6) Uani 1 1 d U . .
H51S H 0.6077 0.4517 0.8683 0.050 Uiso 1 1 calc R . .
H52S H 0.7435 0.3609 0.8359 0.050 Uiso 1 1 calc R . .
C6S C 0.8249(6) 0.5435(3) 0.77697(18) 0.0621(11) Uani 1 1 d U . .
H61S H 0.8017 0.5341 0.7429 0.074 Uiso 1 1 calc R . .
H62S H 0.9370 0.5315 0.7531 0.074 Uiso 1 1 calc R . .
C1T C 0.5464(3) 0.9528(3) 0.08042(15) 0.0353(5) Uani 1 1 d U . .
H11T H 0.5164 1.0160 0.0563 0.042 Uiso 1 1 calc R . .
H12T H 0.6453 0.9878 0.0695 0.042 Uiso 1 1 calc R . .
C2T C 0.4160(3) 0.9262(3) 0.16299(15) 0.0332(5) Uani 1 1 d U . .
H21T H 0.4050 1.0034 0.1816 0.040 Uiso 1 1 calc R . .
H22T H 0.3143 0.9000 0.1738 0.040 Uiso 1 1 calc R . .
C3T C 0.4539(3) 0.8238(3) 0.20163(13) 0.0297(4) Uani 1 1 d U . .
H31T H 0.5496 0.8537 0.1951 0.036 Uiso 1 1 calc R . .
H32T H 0.3653 0.8048 0.2547 0.036 Uiso 1 1 calc R . .
C4T C 0.4812(4) 0.7053(3) 0.17166(16) 0.0364(5) Uani 1 1 d U . .
H41T H 0.5120 0.6426 0.1956 0.044 Uiso 1 1 calc R . .
H42T H 0.3817 0.6700 0.1832 0.044 Uiso 1 1 calc R . .
C5T C 0.6098(4) 0.7316(3) 0.08927(17) 0.0414(6) Uani 1 1 d U . .
H51T H 0.6191 0.6544 0.0710 0.050 Uiso 1 1 calc R . .
H52T H 0.7122 0.7563 0.0783 0.050 Uiso 1 1 calc R . .
C6T C 0.5752(4) 0.8353(3) 0.04955(14) 0.0375(5) Uani 1 1 d U . .
H61T H 0.6656 0.8547 -0.0032 0.045 Uiso 1 1 calc R . .
H62T H 0.4808 0.8062 0.0548 0.045 Uiso 1 1 calc R . .
C13E C 0.3423(9) 0.6087(9) 0.7890(4) 0.0247(7) Uiso 0.376(4) 1 d PDU A 2
H13E H 0.3301 0.5153 0.8001 0.030 Uiso 0.376(4) 1 calc PR A 2
C14E C 0.4463(6) 0.6552(6) 0.8068(3) 0.0247(7) Uiso 0.376(4) 1 d PDU A 2
H14E H 0.4667 0.7475 0.7924 0.030 Uiso 0.376(4) 1 calc PR A 2
H145 H 0.5489 0.6213 0.7786 0.030 Uiso 0.376(4) 1 calc PR A 2
C15E C 0.3653(6) 0.6143(5) 0.8885(3) 0.0247(7) Uiso 0.376(4) 1 d PDU A 2
H15E H 0.3562 0.5221 0.9014 0.030 Uiso 0.376(4) 1 calc PR A 2
H155 H 0.4313 0.6496 0.8997 0.030 Uiso 0.376(4) 1 calc PR A 2
C16E C 0.2016(7) 0.6566(7) 0.9349(3) 0.0247(7) Uiso 0.376(4) 1 d PDU A 2
H16E H 0.1509 0.6236 0.9873 0.030 Uiso 0.376(4) 1 calc PR A 2
H165 H 0.2116 0.7489 0.9265 0.030 Uiso 0.376(4) 1 calc PR A 2
C17E C 0.0986(6) 0.6118(5) 0.9169(3) 0.0247(7) Uiso 0.376(4) 1 d PDU A 2
H17E H -0.0033 0.6469 0.9447 0.030 Uiso 0.376(4) 1 calc PR A 2
H175 H 0.0765 0.5197 0.9316 0.030 Uiso 0.376(4) 1 calc PR A 2
C18E C 0.1796(6) 0.6517(6) 0.8353(3) 0.0247(7) Uiso 0.376(4) 1 d PDU A 2
H18E H 0.1131 0.6166 0.8244 0.030 Uiso 0.376(4) 1 calc PR A 2
H185 H 0.1895 0.7439 0.8220 0.030 Uiso 0.376(4) 1 calc PR A 2
C13F C 0.9438(6) -0.2572(6) 0.1983(3) 0.0245(7) Uiso 0.391(4) 1 d PDU B 2
H13F H 0.8892 -0.3359 0.2365 0.029 Uiso 0.391(4) 1 calc PR B 2
C14F C 0.8370(8) -0.1982(6) 0.1810(4) 0.0245(7) Uiso 0.391(4) 1 d PDU B 2
H14F H 0.7397 -0.1803 0.2261 0.029 Uiso 0.391(4) 1 calc PR B 2
H146 H 0.8061 -0.2578 0.1630 0.029 Uiso 0.391(4) 1 calc PR B 2
C15F C 0.9214(6) -0.0768(5) 0.1229(3) 0.0245(7) Uiso 0.391(4) 1 d PDU B 2
H15F H 0.8520 -0.0425 0.1109 0.029 Uiso 0.391(4) 1 calc PR B 2
H156 H 0.9437 -0.0143 0.1424 0.029 Uiso 0.391(4) 1 calc PR B 2
C16F C 1.0762(6) -0.1012(5) 0.0536(3) 0.0245(7) Uiso 0.391(4) 1 d PDU B 2
H16F H 1.1312 -0.0218 0.0172 0.029 Uiso 0.391(4) 1 calc PR B 2
H166 H 1.0533 -0.1590 0.0321 0.029 Uiso 0.391(4) 1 calc PR B 2
C17F C 1.1826(6) -0.1583(6) 0.0717(3) 0.0245(7) Uiso 0.391(4) 1 d PDU B 2
H17F H 1.2805 -0.1764 0.0268 0.029 Uiso 0.391(4) 1 calc PR B 2
H176 H 1.2126 -0.0974 0.0893 0.029 Uiso 0.391(4) 1 calc PR B 2
C18F C 1.1003(6) -0.2783(5) 0.1298(3) 0.0245(7) Uiso 0.391(4) 1 d PDU B 2
H18F H 1.0817 -0.3426 0.1100 0.029 Uiso 0.391(4) 1 calc PR B 2
H186 H 1.1695 -0.3096 0.1425 0.029 Uiso 0.391(4) 1 calc PR B 2

loop_
_atom_site_aniso_label
_atom_site_aniso_U_11
_atom_site_aniso_U_22
_atom_site_aniso_U_33
_atom_site_aniso_U_23
_atom_site_aniso_U_13
_atom_site_aniso_U_12
O1A 0.0181(6) 0.0252(7) 0.0181(6) -0.0053(5) -0.0137(5) 0.0055(5)
O2A 0.0198(6) 0.0148(6) 0.0276(7) -0.0040(5) -0.0169(6) 0.0071(5)
O3A 0.0257(7) 0.0304(8) 0.0275(7) -0.0171(6) -0.0212(6) 0.0163(6)
O4A 0.0140(6) 0.0160(6) 0.0173(6) -0.0041(4) -0.0120(5) 0.0034(4)
O5A 0.0208(6) 0.0175(6) 0.0224(6) -0.0081(5) -0.0172(6) 0.0077(5)
O6A 0.0243(7) 0.0136(6) 0.0354(8) -0.0051(5) -0.0204(7) 0.0063(5)
O2'A 0.0238(7) 0.0142(6) 0.0221(6) -0.0060(5) -0.0143(6) 0.0080(5)
O3'A 0.0205(6) 0.0169(6) 0.0244(6) -0.0025(5) -0.0178(6) 0.0040(5)
O4'A 0.0180(6) 0.0280(7) 0.0169(6) -0.0046(5) -0.0123(5) 0.0036(5)
O5'A 0.0182(6) 0.0121(5) 0.0186(6) -0.0052(4) -0.0130(5) 0.0046(4)
O6'A 0.0254(7) 0.0145(6) 0.0337(8) -0.0066(5) -0.0236(7) 0.0068(5)
C1A 0.0176(8) 0.0178(8) 0.0184(8) -0.0041(6) -0.0137(7) 0.0044(6)
C2A 0.0165(8) 0.0135(7) 0.0197(8) -0.0047(6) -0.0134(7) 0.0042(6)
C3A 0.0167(8) 0.0139(7) 0.0204(8) -0.0058(6) -0.0135(7) 0.0050(6)
C4A 0.0146(7) 0.0136(7) 0.0181(7) -0.0062(6) -0.0125(6) 0.0056(6)
C5A 0.0161(8) 0.0157(7) 0.0187(8) -0.0063(6) -0.0129(7) 0.0049(6)
C6A 0.0183(8) 0.0171(8) 0.0238(9) -0.0097(6) -0.0148(7) 0.0087(6)
C1'A 0.0156(8) 0.0114(7) 0.0186(7) -0.0046(6) -0.0123(7) 0.0036(6)
C2'A 0.0160(8) 0.0126(7) 0.0176(7) -0.0032(6) -0.0119(7) 0.0027(6)
C3'A 0.0166(8) 0.0135(7) 0.0189(7) -0.0025(6) -0.0132(7) 0.0027(6)
C4'A 0.0155(8) 0.0160(7) 0.0188(7) -0.0046(6) -0.0128(7) 0.0043(6)
C5'A 0.0158(8) 0.0150(7) 0.0185(7) -0.0049(6) -0.0127(7) 0.0040(6)
C6'A 0.0209(9) 0.0162(8) 0.0233(9) -0.0078(6) -0.0166(8) 0.0070(6)
C7A 0.0201(9) 0.0265(9) 0.0190(8) -0.0066(7) -0.0132(7) 0.0098(7)
C8A 0.0348(12) 0.0413(12) 0.0265(10) -0.0128(9) -0.0226(10) 0.0095(10)
C9A 0.0496(16) 0.0661(17) 0.0267(11) -0.0192(12) -0.0263(12) 0.0174(14)
C10A 0.0446(16) 0.0715(18) 0.0230(11) -0.0029(11) -0.0216(11) 0.0174(14)
C11A 0.0420(15) 0.0478(14) 0.0219(10) 0.0049(10) -0.0136(10) 0.0078(12)
C12A 0.0352(12) 0.0268(10) 0.0219(9) -0.0010(8) -0.0132(9) 0.0080(9)
C13A 0.0188(8) 0.0244(9) 0.0172(8) -0.0054(6) -0.0127(7) 0.0044(7)
C14A 0.0412(14) 0.0374(12) 0.0533(15) -0.0266(11) -0.0375(13) 0.0163(10)
C15A 0.0502(18) 0.092(2) 0.0620(18) -0.0540(16) -0.0448(16) 0.0299(16)
C16A 0.0356(15) 0.150(3) 0.0247(12) -0.0297(14) -0.0207(12) 0.0210(19)
C17A 0.0394(15) 0.089(2) 0.0317(13) 0.0132(13) -0.0262(12) 0.0013(15)
C18A 0.0333(12) 0.0376(12) 0.0311(11) 0.0059(9) -0.0229(10) 0.0014(10)
O1B 0.0188(6) 0.0261(7) 0.0200(6) -0.0066(5) -0.0130(6) 0.0027(5)
O2B 0.0175(6) 0.0155(6) 0.0276(7) -0.0084(5) -0.0143(6) 0.0070(5)
O3B 0.0187(6) 0.0237(7) 0.0216(6) -0.0082(5) -0.0153(6) 0.0084(5)
O4B 0.0146(6) 0.0161(6) 0.0198(6) -0.0065(5) -0.0121(5) 0.0023(4)
O5B 0.0192(6) 0.0172(6) 0.0203(6) -0.0031(5) -0.0138(5) 0.0049(5)
O6B 0.0322(8) 0.0159(6) 0.0321(8) -0.0067(5) -0.0236(7) 0.0091(6)
O2'B 0.0310(8) 0.0147(6) 0.0354(8) -0.0089(6) -0.0276(7) 0.0094(5)
O3'B 0.0222(7) 0.0170(6) 0.0276(7) -0.0108(5) -0.0142(6) 0.0082(5)
O4'B 0.0196(6) 0.0206(6) 0.0202(6) -0.0065(5) -0.0133(5) -0.0004(5)
O5'B 0.0213(6) 0.0119(5) 0.0229(6) -0.0059(5) -0.0172(6) 0.0055(5)
O6'B 0.0250(7) 0.0190(6) 0.0394(8) -0.0124(6) -0.0250(7) 0.0110(5)
C1B 0.0165(8) 0.0162(8) 0.0206(8) -0.0053(6) -0.0130(7) 0.0033(6)
C2B 0.0160(8) 0.0140(7) 0.0189(8) -0.0052(6) -0.0117(7) 0.0038(6)
C3B 0.0147(7) 0.0129(7) 0.0181(7) -0.0044(6) -0.0115(6) 0.0033(6)
C4B 0.0145(7) 0.0118(7) 0.0186(7) -0.0041(6) -0.0117(6) 0.0032(5)
C5B 0.0173(8) 0.0144(7) 0.0214(8) -0.0050(6) -0.0145(7) 0.0043(6)
C6B 0.0218(9) 0.0207(8) 0.0282(9) -0.0093(7) -0.0193(8) 0.0094(7)
C1'B 0.0156(7) 0.0119(7) 0.0193(8) -0.0042(6) -0.0125(7) 0.0024(6)
C2'B 0.0160(8) 0.0126(7) 0.0222(8) -0.0054(6) -0.0134(7) 0.0048(6)
C3'B 0.0172(8) 0.0119(7) 0.0210(8) -0.0053(6) -0.0129(7) 0.0035(6)
C4'B 0.0183(8) 0.0127(7) 0.0187(8) -0.0041(6) -0.0128(7) 0.0017(6)
C5'B 0.0180(8) 0.0129(7) 0.0215(8) -0.0053(6) -0.0151(7) 0.0033(6)
C6'B 0.0247(9) 0.0167(8) 0.0280(9) -0.0067(7) -0.0202(8) 0.0064(7)
C7B 0.0198(9) 0.0226(8) 0.0195(8) -0.0061(7) -0.0134(7) 0.0046(7)
C8B 0.0347(12) 0.0280(10) 0.0222(9) -0.0041(8) -0.0183(9) 0.0040(9)
C9B 0.0488(15) 0.0407(12) 0.0273(11) -0.0063(9) -0.0278(11) 0.0058(11)
C10B 0.0478(15) 0.0450(13) 0.0277(11) -0.0139(10) -0.0252(11) 0.0045(11)
C11B 0.0352(12) 0.0316(11) 0.0318(11) -0.0131(8) -0.0234(10) 0.0045(9)
C12B 0.0236(9) 0.0241(9) 0.0255(9) -0.0082(7) -0.0165(8) 0.0062(7)
C13B 0.0256(19) 0.0153(15) 0.0185(12) -0.0034(10) -0.0145(14) -0.0008(12)
C14B 0.040(2) 0.0197(13) 0.0267(14) -0.0050(11) -0.0224(15) 0.0051(13)
C15B 0.057(3) 0.0250(15) 0.0251(15) -0.0019(13) -0.0250(17) -0.0006(17)
C16B 0.054(3) 0.0285(18) 0.0264(17) -0.0069(14) -0.0271(19) 0.0022(18)
C17B 0.040(2) 0.0266(15) 0.0228(15) -0.0102(13) -0.0154(15) 0.0026(15)
C18B 0.0329(18) 0.0182(13) 0.0223(13) -0.0069(10) -0.0158(13) 0.0011(12)
O1C 0.0212(7) 0.0183(6) 0.0191(6) -0.0065(5) -0.0123(6) 0.0014(5)
O2C 0.0219(7) 0.0177(6) 0.0373(8) -0.0131(6) -0.0215(7) 0.0090(5)
O3C 0.0422(9) 0.0153(6) 0.0345(8) -0.0100(6) -0.0322(8) 0.0108(6)
O4C 0.0185(6) 0.0113(5) 0.0205(6) -0.0049(4) -0.0140(5) 0.0024(4)
O5C 0.0200(6) 0.0174(6) 0.0233(6) -0.0084(5) -0.0161(6) 0.0062(5)
O6C 0.0370(9) 0.0180(6) 0.0309(8) -0.0091(6) -0.0252(7) 0.0108(6)
O2'C 0.0257(7) 0.0153(6) 0.0313(7) -0.0086(5) -0.0229(7) 0.0097(5)
O3'C 0.0368(8) 0.0166(6) 0.0242(7) -0.0092(5) -0.0210(7) 0.0138(6)
O4'C 0.0572(12) 0.0581(12) 0.0283(8) -0.0283(8) -0.0334(9) 0.0431(10)
O5'C 0.0153(6) 0.0157(6) 0.0213(6) -0.0052(5) -0.0137(5) 0.0055(5)
O6'C 0.0191(6) 0.0149(6) 0.0279(7) -0.0074(5) -0.0145(6) 0.0063(5)
C1C 0.0170(8) 0.0159(8) 0.0207(8) -0.0060(6) -0.0122(7) 0.0022(6)
C2C 0.0157(8) 0.0145(7) 0.0226(8) -0.0064(6) -0.0136(7) 0.0036(6)
C3C 0.0194(8) 0.0124(7) 0.0245(8) -0.0062(6) -0.0167(7) 0.0047(6)
C4C 0.0164(8) 0.0114(7) 0.0194(8) -0.0040(6) -0.0129(7) 0.0023(6)
C5C 0.0185(8) 0.0150(7) 0.0192(8) -0.0043(6) -0.0131(7) 0.0033(6)
C6C 0.0242(9) 0.0185(8) 0.0262(9) -0.0069(7) -0.0188(8) 0.0091(7)
C1'C 0.0139(7) 0.0116(7) 0.0216(8) -0.0049(6) -0.0128(7) 0.0040(6)
C2'C 0.0176(8) 0.0133(7) 0.0213(8) -0.0057(6) -0.0147(7) 0.0049(6)
C3'C 0.0196(8) 0.0127(7) 0.0217(8) -0.0053(6) -0.0145(7) 0.0056(6)
C4'C 0.0284(10) 0.0179(8) 0.0301(9) -0.0126(7) -0.0239(8) 0.0120(7)
C5'C 0.0176(8) 0.0141(7) 0.0204(8) -0.0059(6) -0.0136(7) 0.0048(6)
C6'C 0.0224(9) 0.0157(8) 0.0277(9) -0.0078(7) -0.0194(8) 0.0084(6)
C7C 0.0203(9) 0.0196(8) 0.0195(8) -0.0053(6) -0.0126(7) 0.0029(7)
C8C 0.0354(12) 0.0226(9) 0.0284(10) -0.0053(8) -0.0227(9) 0.0073(8)
C9C 0.0474(15) 0.0290(10) 0.0277(10) 0.0001(8) -0.0251(11) 0.0010(10)
C10C 0.0341(12) 0.0393(12) 0.0211(9) -0.0047(8) -0.0175(9) -0.0035(9)
C11C 0.0323(12) 0.0351(11) 0.0246(10) -0.0137(9) -0.0154(9) 0.0078(9)
C12C 0.0350(12) 0.0222(9) 0.0231(9) -0.0087(7) -0.0167(9) 0.0089(8)
C13C 0.0194(14) 0.0194(13) 0.0171(12) -0.0063(10) -0.0113(11) 0.0055(10)
C14C 0.0265(16) 0.0207(14) 0.0270(16) -0.0063(12) -0.0175(14) 0.0054(11)
C15C 0.0230(15) 0.0259(18) 0.0292(18) -0.0084(12) -0.0184(15) 0.0042(12)
C16C 0.0286(17) 0.0298(17) 0.0285(16) -0.0051(13) -0.0214(15) 0.0054(13)
C17C 0.0261(16) 0.0250(16) 0.0240(16) -0.0001(12) -0.0169(14) 0.0032(11)
C18C 0.0217(15) 0.0219(15) 0.0219(13) -0.0030(12) -0.0151(12) 0.0013(11)
C1S 0.125(4) 0.0263(12) 0.0308(14) -0.0062(11) -0.0160(18) 0.0225(18)
C2S 0.061(2) 0.0318(13) 0.0569(18) -0.0224(12) -0.0020(16) -0.0020(14)
C3S 0.060(2) 0.0427(15) 0.0406(14) -0.0225(11) -0.0226(14) 0.0152(14)
C4S 0.0555(18) 0.0356(13) 0.0361(13) -0.0127(11) -0.0226(13) 0.0162(12)
C5S 0.0474(15) 0.0260(11) 0.0475(15) -0.0125(10) -0.0259(13) 0.0111(10)
C6S 0.096(3) 0.0323(14) 0.0353(14) -0.0146(11) -0.0273(17) 0.0243(16)
C1T 0.0343(12) 0.0359(12) 0.0381(12) -0.0032(9) -0.0244(11) 0.0055(10)
C2T 0.0304(11) 0.0365(12) 0.0401(12) -0.0159(10) -0.0238(10) 0.0138(9)
C3T 0.0243(10) 0.0407(12) 0.0282(10) -0.0125(9) -0.0170(9) 0.0090(9)
C4T 0.0460(15) 0.0300(11) 0.0398(12) -0.0088(9) -0.0292(12) 0.0094(10)
C5T 0.0502(16) 0.0463(14) 0.0398(13) -0.0225(11) -0.0308(12) 0.0254(13)
C6T 0.0381(13) 0.0513(15) 0.0285(11) -0.0122(10) -0.0224(11) 0.0124(11)

loop_
_atom_type_symbol
_atom_type_description
_atom_type_scat_dispersion_real
_atom_type_scat_dispersion_imag
_atom_type_scat_source
C C 0.0033 0.0016 'International Tables Vol C Tables 4.2.6.8 and 6.1.1.4'
H H 0.0000 0.0000 'International Tables Vol C Tables 4.2.6.8 and 6.1.1.4'
O O 0.0106 0.0060 'International Tables Vol C Tables 4.2.6.8 and 6.1.1.4'

loop_
_geom_angle_atom_site_label_1
_geom_angle_atom_site_label_2
_geom_angle_atom_site_label_3
_geom_angle
C1A O1A C7A 114.75(15)
C2A O2A H2A 109.5
C3A O3A H3A 109.5
C1'A O4A C4A 115.22(13)
C1A O5A C5A 112.42(14)
C6A O6A H6A 109.5
C2'A O2'A H2'A 109.5
C3'A O3'A H3'A 109.5
C4'A O4'A C13A 116.70(15)
C1'A O5'A C5'A 112.34(13)
C6'A O6'A H6'A 109.5
O1A C1A O5A 107.20(15)
O1A C1A C2A 109.80(15)
O5A C1A C2A 109.60(14)
O1A C1A H1AA 110.1
O5A C1A H1AA 110.1
C2A C1A H1AA 110.1
O2A C2A C1A 109.32(15)
O2A C2A C3A 108.88(14)
C1A C2A C3A 109.59(15)
O2A C2A H2AA 109.7
C1A C2A H2AA 109.7
C3A C2A H2AA 109.7
O3A C3A C2A 105.70(15)
O3A C3A C4A 114.40(15)
C2A C3A C4A 109.99(14)
O3A C3A H3AA 108.9
C2A C3A H3AA 108.9
C4A C3A H3AA 108.9
O4A C4A C3A 112.06(14)
O4A C4A C5A 105.77(14)
C3A C4A C5A 109.53(14)
O4A C4A H4AA 109.8
C3A C4A H4AA 109.8
C5A C4A H4AA 109.8
O5A C5A C6A 107.76(14)
O5A C5A C4A 110.32(15)
C6A C5A C4A 113.29(15)
O5A C5A H5AA 108.5
C6A C5A H5AA 108.5
C4A C5A H5AA 108.5
O6A C6A C5A 109.59(15)
O6A C6A H6AA 109.8
C5A C6A H6AA 109.8
O6A C6A H61A 109.8
C5A C6A H61A 109.8
H6AA C6A H61A 108.2
O4A C1'A O5'A 107.29(13)
O4A C1'A C2'A 110.04(15)
O5'A C1'A C2'A 108.04(14)
O4A C1'A H1'A 110.5
O5'A C1'A H1'A 110.5
C2'A C1'A H1'A 110.5
O2'A C2'A C1'A 111.70(14)
O2'A C2'A C3'A 109.31(14)
C1'A C2'A C3'A 107.25(14)
O2'A C2'A H2"A 109.5
C1'A C2'A H2"A 109.5
C3'A C2'A H2"A 109.5
O3'A C3'A C4'A 111.74(15)
O3'A C3'A C2'A 111.91(15)
C4'A C3'A C2'A 111.39(14)
O3'A C3'A H3"A 107.2
C4'A C3'A H3"A 107.2
C2'A C3'A H3"A 107.2
O4'A C4'A C5'A 106.32(15)
O4'A C4'A C3'A 110.59(15)
C5'A C4'A C3'A 110.20(15)
O4'A C4'A H4'A 109.9
C5'A C4'A H4'A 109.9
C3'A C4'A H4'A 109.9
O5'A C5'A C6'A 105.98(14)
O5'A C5'A C4'A 109.03(14)
C6'A C5'A C4'A 112.73(15)
O5'A C5'A H5'A 109.7
C6'A C5'A H5'A 109.7
C4'A C5'A H5'A 109.7
O6'A C6'A C5'A 109.22(15)
O6'A C6'A H6"A 109.8
C5'A C6'A H6"A 109.8
O6'A C6'A H62A 109.8
C5'A C6'A H62A 109.8
H6"A C6'A H62A 108.3
O1A C7A C8A 107.56(17)
O1A C7A C12A 109.37(17)
C8A C7A C12A 111.65(19)
O1A C7A H7A 109.4
C8A C7A H7A 109.4
C12A C7A H7A 109.4
C7A C8A C9A 109.8(2)
C7A C8A H81A 109.7
C9A C8A H81A 109.7
C7A C8A H82A 109.7
C9A C8A H82A 109.7
H81A C8A H82A 108.2
C10A C9A C8A 111.2(2)
C10A C9A H91A 109.4
C8A C9A H91A 109.4
C10A C9A H92A 109.4
C8A C9A H92A 109.4
H91A C9A H92A 108.0
C11A C10A C9A 111.3(2)
C11A C10A H10A 109.4
C9A C10A H10A 109.4
C11A C10A H101 109.4
C9A C10A H101 109.4
H10A C10A H101 108.0
C10A C11A C12A 110.6(3)
C10A C11A H11A 109.5
C12A C11A H11A 109.5
C10A C11A H111 109.5
C12A C11A H111 109.5
H11A C11A H111 108.1
C7A C12A C11A 110.2(2)
C7A C12A H12A 109.6
C11A C12A H12A 109.6
C7A C12A H121 109.6
C11A C12A H121 109.6
H12A C12A H121 108.1
O4'A C13A C14A 109.27(17)
O4'A C13A C18A 107.31(17)
C14A C13A C18A 111.5(2)
O4'A C13A H13A 109.6
C14A C13A H13A 109.6
C18A C13A H13A 109.6
C13A C14A C15A 110.8(2)
C13A C14A H14A 109.5
C15A C14A H14A 109.5
C13A C14A H141 109.5
C15A C14A H141 109.5
H14A C14A H141 108.1
C16A C15A C14A 111.5(3)
C16A C15A H15A 109.3
C14A C15A H15A 109.3
C16A C15A H151 109.3
C14A C15A H151 109.3
H15A C15A H151 108.0
C17A C16A C15A 110.9(2)
C17A C16A H16A 109.5
C15A C16A H16A 109.5
C17A C16A H161 109.5
C15A C16A H161 109.5
H16A C16A H161 108.1
C16A C17A C18A 112.4(3)
C16A C17A H17A 109.1
C18A C17A H17A 109.1
C16A C17A H171 109.1
C18A C17A H171 109.1
H17A C17A H171 107.9
C13A C18A C17A 110.7(2)
C13A C18A H18A 109.5
C17A C18A H18A 109.5
C13A C18A H181 109.5
C17A C18A H181 109.5
H18A C18A H181 108.1
C1B O1B C7B 113.21(15)
C2B O2B H2B 109.5
C3B O3B H3B 109.5
C1'B O4B C4B 116.06(14)
C1B O5B C5B 110.64(14)
C6B O6B H6B 109.5
C2'B O2'B H2'B 109.5
C3'B O3'B H3'B 109.5
C13E O4'B C4'B 117.8(4)
C4'B O4'B C13B 113.5(2)
C1'B O5'B C5'B 111.42(13)
C6'B O6'B H6'B 109.5
O1B C1B O5B 107.67(15)
O1B C1B C2B 108.60(15)
O5B C1B C2B 111.42(15)
O1B C1B H1BB 109.7
O5B C1B H1BB 109.7
C2B C1B H1BB 109.7
O2B C2B C1B 107.56(14)
O2B C2B C3B 108.97(15)
C1B C2B C3B 110.64(15)
O2B C2B H2BB 109.9
C1B C2B H2BB 109.9
C3B C2B H2BB 109.9
O3B C3B C4B 111.17(14)
O3B C3B C2B 108.16(14)
C4B C3B C2B 110.79(14)
O3B C3B H3BB 108.9
C4B C3B H3BB 108.9
C2B C3B H3BB 108.9
O4B C4B C5B 107.39(14)
O4B C4B C3B 111.48(14)
C5B C4B C3B 109.30(14)
O4B C4B H4BB 109.5
C5B C4B H4BB 109.5
C3B C4B H4BB 109.5
O5B C5B C4B 106.95(15)
O5B C5B C6B 110.10(15)
C4B C5B C6B 113.68(15)
O5B C5B H5BB 108.7
C4B C5B H5BB 108.7
C6B C5B H5BB 108.7
O6B C6B C5B 114.24(16)
O6B C6B H6BB 108.7
C5B C6B H6BB 108.7
O6B C6B H61B 108.7
C5B C6B H61B 108.7
H6BB C6B H61B 107.6
O4B C1'B O5'B 107.39(14)
O4B C1'B C2'B 108.62(14)
O5'B C1'B C2'B 110.26(15)
O4B C1'B H1'B 110.2
O5'B C1'B H1'B 110.2
C2'B C1'B H1'B 110.2
O2'B C2'B C3'B 113.51(15)
O2'B C2'B C1'B 107.89(15)
C3'B C2'B C1'B 109.22(15)
O2'B C2'B H2"B 108.7
C3'B C2'B H2"B 108.7
C1'B C2'B H2"B 108.7
O3'B C3'B C2'B 109.36(15)
O3'B C3'B C4'B 110.52(15)
C2'B C3'B C4'B 109.84(14)
O3'B C3'B H3"B 109.0
C2'B C3'B H3"B 109.0
C4'B C3'B H3"B 109.0
O4'B C4'B C3'B 109.53(14)
O4'B C4'B C5'B 109.54(15)
C3'B C4'B C5'B 109.57(15)
O4'B C4'B H4'B 109.4
C3'B C4'B H4'B 109.4
C5'B C4'B H4'B 109.4
O5'B C5'B C6'B 106.08(14)
O5'B C5'B C4'B 108.44(14)
C6'B C5'B C4'B 113.27(16)
O5'B C5'B H5'B 109.6
C6'B C5'B H5'B 109.6
C4'B C5'B H5'B 109.6
O6'B C6'B C5'B 108.96(16)
O6'B C6'B H6"B 109.9
C5'B C6'B H6"B 109.9
O6'B C6'B H62B 109.9
C5'B C6'B H62B 109.9
H6"B C6'B H62B 108.3
O1B C7B C8B 108.51(17)
O1B C7B C12B 110.48(17)
C8B C7B C12B 110.78(18)
O1B C7B H7B 109.0
C8B C7B H7B 109.0
C12B C7B H7B 109.0
C7B C8B C9B 109.8(2)
C7B C8B H81B 109.7
C9B C8B H81B 109.7
C7B C8B H82B 109.7
C9B C8B H82B 109.7
H81B C8B H82B 108.2
C10B C9B C8B 111.3(2)
C10B C9B H91B 109.4
C8B C9B H91B 109.4
C10B C9B H92B 109.4
C8B C9B H92B 109.4
H91B C9B H92B 108.0
C9B C10B C11B 110.8(2)
C9B C10B H10B 109.5
C11B C10B H10B 109.5
C9B C10B H102 109.5
C11B C10B H102 109.5
H10B C10B H102 108.1
C12B C11B C10B 110.9(2)
C12B C11B H11B 109.5
C10B C11B H11B 109.5
C12B C11B H112 109.5
C10B C11B H112 109.5
H11B C11B H112 108.0
C7B C12B C11B 110.77(18)
C7B C12B H12B 109.5
C11B C12B H12B 109.5
C7B C12B H122 109.5
C11B C12B H122 109.5
H12B C12B H122 108.1
O4'B C13B C14B 113.4(3)
O4'B C13B C18B 106.6(3)
C14B C13B C18B 111.6(3)
O4'B C13B H13B 108.4
C14B C13B H13B 108.4
C18B C13B H13B 108.4
C13B C14B C15B 111.4(3)
C13B C14B H14B 109.3
C15B C14B H14B 109.3
C13B C14B H142 109.3
C15B C14B H142 109.3
H14B C14B H142 108.0
C14B C15B C16B 110.5(3)
C14B C15B H15B 109.5
C16B C15B H15B 109.5
C14B C15B H152 109.5
C16B C15B H152 109.5
H15B C15B H152 108.1
C17B C16B C15B 110.4(3)
C17B C16B H16B 109.6
C15B C16B H16B 109.6
C17B C16B H162 109.6
C15B C16B H162 109.6
H16B C16B H162 108.1
C16B C17B C18B 111.8(3)
C16B C17B H17B 109.3
C18B C17B H17B 109.3
C16B C17B H172 109.3
C18B C17B H172 109.3
H17B C17B H172 107.9
C13B C18B C17B 110.6(3)
C13B C18B H18B 109.5
C17B C18B H18B 109.5
C13B C18B H182 109.5
C17B C18B H182 109.5
H18B C18B H182 108.1
C1C O1C C7C 116.28(14)
C2C O2C H2C 109.5
C3C O3C H3C 109.5
C1'C O4C C4C 115.49(13)
C1C O5C C5C 111.86(14)
C6C O6C H6C 109.5
C2'C O2'C H2'C 109.5
C3'C O3'C H3'C 109.5
C13C O4'C C4'C 127.4(2)
C13C O4'C C13F 45.8(2)
C4'C O4'C C13F 98.3(2)
C5'C O5'C C1'C 111.35(14)
C6'C O6'C H6'C 109.5
O1C C1C O5C 108.74(15)
O1C C1C C2C 107.88(15)
O5C C1C C2C 109.45(15)
O1C C1C H1CC 110.2
O5C C1C H1CC 110.2
C2C C1C H1CC 110.2
O2C C2C C3C 108.67(15)
O2C C2C C1C 109.39(16)
C3C C2C C1C 111.17(15)
O2C C2C H2CC 109.2
C3C C2C H2CC 109.2
C1C C2C H2CC 109.2
O3C C3C C2C 106.11(15)
O3C C3C C4C 112.82(16)
C2C C3C C4C 110.56(15)
O3C C3C H3CC 109.1
C2C C3C H3CC 109.1
C4C C3C H3CC 109.1
O4C C4C C5C 106.44(14)
O4C C4C C3C 111.52(14)
C5C C4C C3C 111.41(15)
O4C C4C H4CC 109.1
C5C C4C H4CC 109.1
C3C C4C H4CC 109.1
O5C C5C C6C 105.18(15)
O5C C5C C4C 108.92(14)
C6C C5C C4C 112.74(16)
O5C C5C H5CC 110.0
C6C C5C H5CC 110.0
C4C C5C H5CC 110.0
O6C C6C C5C 113.08(17)
O6C C6C H6CC 109.0
C5C C6C H6CC 109.0
O6C C6C H61C 109.0
C5C C6C H61C 109.0
H6CC C6C H61C 107.8
O4C C1'C O5'C 107.67(14)
O4C C1'C C2'C 110.10(14)
O5'C C1'C C2'C 106.59(14)
O4C C1'C H1'C 110.8
O5'C C1'C H1'C 110.8
C2'C C1'C H1'C 110.8
O2'C C2'C C1'C 108.62(14)
O2'C C2'C C3'C 112.00(15)
C1'C C2'C C3'C 107.16(14)
O2'C C2'C H2"C 109.7
C1'C C2'C H2"C 109.7
C3'C C2'C H2"C 109.7
O3'C C3'C C4'C 106.45(15)
O3'C C3'C C2'C 112.82(15)
C4'C C3'C C2'C 111.36(16)
O3'C C3'C H3"C 108.7
C4'C C3'C H3"C 108.7
C2'C C3'C H3"C 108.7
O4'C C4'C C5'C 105.70(16)
O4'C C4'C C3'C 112.33(18)
C5'C C4'C C3'C 111.73(15)
O4'C C4'C H4'C 109.0
C5'C C4'C H4'C 109.0
C3'C C4'C H4'C 109.0
O5'C C5'C C6'C 106.45(15)
O5'C C5'C C4'C 109.43(15)
C6'C C5'C C4'C 111.21(15)
O5'C C5'C H5'C 109.9
C6'C C5'C H5'C 109.9
C4'C C5'C H5'C 109.9
O6'C C6'C C5'C 112.48(16)
O6'C C6'C H6"C 109.1
C5'C C6'C H6"C 109.1
O6'C C6'C H62C 109.1
C5'C C6'C H62C 109.1
H6"C C6'C H62C 107.8
O1C C7C C8C 111.91(17)
O1C C7C C12C 106.78(16)
C8C C7C C12C 111.36(18)
O1C C7C H7C 108.9
C8C C7C H7C 108.9
C12C C7C H7C 108.9
C7C C8C C9C 110.1(2)
C7C C8C H81C 109.6
C9C C8C H81C 109.6
C7C C8C H82C 109.6
C9C C8C H82C 109.6
H81C C8C H82C 108.2
C10C C9C C8C 111.11(19)
C10C C9C H91C 109.4
C8C C9C H91C 109.4
C10C C9C H92C 109.4
C8C C9C H92C 109.4
H91C C9C H92C 108.0
C11C C10C C9C 110.77(19)
C11C C10C H10C 109.5
C9C C10C H10C 109.5
C11C C10C H103 109.5
C9C C10C H103 109.5
H10C C10C H103 108.1
C10C C11C C12C 111.1(2)
C10C C11C H11C 109.4
C12C C11C H11C 109.4
C10C C11C H113 109.4
C12C C11C H113 109.4
H11C C11C H113 108.0
C7C C12C C11C 110.53(18)
C7C C12C H12C 109.5
C11C C12C H12C 109.5
C7C C12C H123 109.5
C11C C12C H123 109.5
H12C C12C H123 108.1
O4'C C13C C18C 109.9(3)
O4'C C13C C14C 106.9(3)
C18C C13C C14C 111.1(3)
O4'C C13C H13C 109.6
C18C C13C H13C 109.6
C14C C13C H13C 109.6
C15C C14C C13C 111.4(3)
C15C C14C H14C 109.4
C13C C14C H14C 109.4
C15C C14C H143 109.4
C13C C14C H143 109.4
H14C C14C H143 108.0
C14C C15C C16C 111.0(3)
C14C C15C H15C 109.4
C16C C15C H15C 109.4
C14C C15C H153 109.4
C16C C15C H153 109.4
H15C C15C H153 108.0
C15C C16C C17C 110.1(3)
C15C C16C H16C 109.6
C17C C16C H16C 109.6
C15C C16C H163 109.6
C17C C16C H163 109.6
H16C C16C H163 108.1
C18C C17C C16C 111.5(3)
C18C C17C H17C 109.3
C16C C17C H17C 109.3
C18C C17C H173 109.3
C16C C17C H173 109.3
H17C C17C H173 108.0
C13C C18C C17C 111.8(3)
C13C C18C H18C 109.3
C17C C18C H18C 109.3
C13C C18C H183 109.3
C17C C18C H183 109.3
H18C C18C H183 107.9
C2S C1S C6S 111.9(4)
C2S C1S H1S1 109.2
C6S C1S H1S1 109.2
C2S C1S H1S2 109.2
C6S C1S H1S2 109.2
H1S1 C1S H1S2 107.9
C1S C2S C3S 112.3(3)
C1S C2S H21S 109.2
C3S C2S H21S 109.2
C1S C2S H22S 109.2
C3S C2S H22S 109.2
H21S C2S H22S 107.9
C2S C3S C4S 110.9(3)
C2S C3S H31S 109.5
C4S C3S H31S 109.5
C2S C3S H32S 109.5
C4S C3S H32S 109.5
H31S C3S H32S 108.1
C5S C4S C3S 111.1(3)
C5S C4S H41S 109.4
C3S C4S H41S 109.4
C5S C4S H42S 109.4
C3S C4S H42S 109.4
H41S C4S H42S 108.0
C4S C5S C6S 110.7(3)
C4S C5S H51S 109.5
C6S C5S H51S 109.5
C4S C5S H52S 109.5
C6S C5S H52S 109.5
H51S C5S H52S 108.1
C5S C6S C1S 110.6(3)
C5S C6S H61S 109.5
C1S C6S H61S 109.5
C5S C6S H62S 109.5
C1S C6S H62S 109.5
H61S C6S H62S 108.1
C6T C1T C2T 111.7(2)
C6T C1T H11T 109.3
C2T C1T H11T 109.3
C6T C1T H12T 109.3
C2T C1T H12T 109.3
H11T C1T H12T 107.9
C3T C2T C1T 110.7(2)
C3T C2T H21T 109.5
C1T C2T H21T 109.5
C3T C2T H22T 109.5
C1T C2T H22T 109.5
H21T C2T H22T 108.1
C4T C3T C2T 111.4(2)
C4T C3T H31T 109.4
C2T C3T H31T 109.4
C4T C3T H32T 109.4
C2T C3T H32T 109.4
H31T C3T H32T 108.0
C5T C4T C3T 111.2(2)
C5T C4T H41T 109.4
C3T C4T H41T 109.4
C5T C4T H42T 109.4
C3T C4T H42T 109.4
H41T C4T H42T 108.0
C4T C5T C6T 111.9(2)
C4T C5T H51T 109.2
C6T C5T H51T 109.2
C4T C5T H52T 109.2
C6T C5T H52T 109.2
H51T C5T H52T 107.9
C1T C6T C5T 111.0(2)
C1T C6T H61T 109.4
C5T C6T H61T 109.4
C1T C6T H62T 109.4
C5T C6T H62T 109.4
H61T C6T H62T 108.0
O4'B C13E C18E 113.8(5)
O4'B C13E C14E 106.4(6)
C18E C13E C14E 111.0(6)
O4'B C13E H13E 108.5
C18E C13E H13E 108.5
C14E C13E H13E 108.5
C13E C14E C15E 110.2(5)
C13E C14E H14E 109.6
C15E C14E H14E 109.6
C13E C14E H145 109.6
C15E C14E H145 109.6
H14E C14E H145 108.1
C16E C15E C14E 112.0(5)
C16E C15E H15E 109.2
C14E C15E H15E 109.2
C16E C15E H155 109.2
C14E C15E H155 109.2
H15E C15E H155 107.9
C17E C16E C15E 111.5(5)
C17E C16E H16E 109.3
C15E C16E H16E 109.3
C17E C16E H165 109.3
C15E C16E H165 109.3
H16E C16E H165 108.0
C16E C17E C18E 110.8(5)
C16E C17E H17E 109.5
C18E C17E H17E 109.5
C16E C17E H175 109.5
C18E C17E H175 109.5
H17E C17E H175 108.1
C13E C18E C17E 112.2(5)
C13E C18E H18E 109.2
C17E C18E H18E 109.2
C13E C18E H185 109.2
C17E C18E H185 109.2
H18E C18E H185 107.9
C18F C13F C14F 111.7(5)
C18F C13F O4'C 101.5(4)
C14F C13F O4'C 108.5(5)
C18F C13F H13F 111.6
C14F C13F H13F 111.6
O4'C C13F H13F 111.6
C13F C14F C15F 111.1(5)
C13F C14F H14F 109.4
C15F C14F H14F 109.4
C13F C14F H146 109.4
C15F C14F H146 109.4
H14F C14F H146 108.0
C16F C15F C14F 110.4(5)
C16F C15F H15F 109.6
C14F C15F H15F 109.6
C16F C15F H156 109.6
C14F C15F H156 109.6
H15F C15F H156 108.1
C15F C16F C17F 110.2(4)
C15F C16F H16F 109.6
C17F C16F H16F 109.6
C15F C16F H166 109.6
C17F C16F H166 109.6
H16F C16F H166 108.1
C18F C17F C16F 111.5(4)
C18F C17F H17F 109.3
C16F C17F H17F 109.3
C18F C17F H176 109.3
C16F C17F H176 109.3
H17F C17F H176 108.0
C13F C18F C17F 111.3(5)
C13F C18F H18F 109.4
C17F C18F H18F 109.4
C13F C18F H186 109.4
C17F C18F H186 109.4
H18F C18F H186 108.0

loop_
_geom_bond_atom_site_label_1
_geom_bond_atom_site_label_2
_geom_bond_distance
O1A C1A 1.393(2)
O1A C7A 1.449(2)
O2A C2A 1.422(2)
O2A H2A 0.8000
O3A C3A 1.415(2)
O3A H3A 0.8000
O4A C1'A 1.396(2)
O4A C4A 1.441(2)
O5A C1A 1.419(2)
O5A C5A 1.431(2)
O6A C6A 1.416(2)
O6A H6A 0.8000
O2'A C2'A 1.414(2)
O2'A H2'A 0.8000
O3'A C3'A 1.424(2)
O3'A H3'A 0.8000
O4'A C4'A 1.422(2)
O4'A C13A 1.440(2)
O5'A C1'A 1.428(2)
O5'A C5'A 1.437(2)
O6'A C6'A 1.431(2)
O6'A H6'A 0.8000
C1A C2A 1.516(3)
C1A H1AA 1.0000
C2A C3A 1.516(2)
C2A H2AA 1.0000
C3A C4A 1.530(2)
C3A H3AA 1.0000
C4A C5A 1.534(2)
C4A H4AA 1.0000
C5A C6A 1.512(3)
C5A H5AA 1.0000
C6A H6AA 0.9900
C6A H61A 0.9900
C1'A C2'A 1.525(2)
C1'A H1'A 1.0000
C2'A C3'A 1.534(2)
C2'A H2"A 1.0000
C3'A C4'A 1.532(3)
C3'A H3"A 1.0000
C4'A C5'A 1.531(2)
C4'A H4'A 1.0000
C5'A C6'A 1.512(3)
C5'A H5'A 1.0000
C6'A H6"A 0.9900
C6'A H62A 0.9900
C7A C8A 1.512(3)
C7A C12A 1.521(3)
C7A H7A 1.0000
C8A C9A 1.539(3)
C8A H81A 0.9900
C8A H82A 0.9900
C9A C10A 1.528(5)
C9A H91A 0.9900
C9A H92A 0.9900
C10A C11A 1.514(5)
C10A H10A 0.9900
C10A H101 0.9900
C11A C12A 1.533(3)
C11A H11A 0.9900
C11A H111 0.9900
C12A H12A 0.9900
C12A H121 0.9900
C13A C14A 1.510(3)
C13A C18A 1.515(3)
C13A H13A 1.0000
C14A C15A 1.533(4)
C14A H14A 0.9900
C14A H141 0.9900
C15A C16A 1.509(7)
C15A H15A 0.9900
C15A H151 0.9900
C16A C17A 1.497(7)
C16A H16A 0.9900
C16A H161 0.9900
C17A C18A 1.533(4)
C17A H17A 0.9900
C17A H171 0.9900
C18A H18A 0.9900
C18A H181 0.9900
O1B C1B 1.389(2)
O1B C7B 1.439(2)
O2B C2B 1.427(2)
O2B H2B 0.8000
O3B C3B 1.431(2)
O3B H3B 0.8000
O4B C1'B 1.397(2)
O4B C4B 1.432(2)
O5B C1B 1.427(2)
O5B C5B 1.434(2)
O6B C6B 1.428(2)
O6B H6B 0.8000
O2'B C2'B 1.421(2)
O2'B H2'B 0.8000
O3'B C3'B 1.416(2)
O3'B H3'B 0.8000
O4'B C13E 1.410(8)
O4'B C4'B 1.423(2)
O4'B C13B 1.449(4)
O5'B C1'B 1.422(2)
O5'B C5'B 1.441(2)
O6'B C6'B 1.424(3)
O6'B H6'B 0.8000
C1B C2B 1.523(2)
C1B H1BB 1.0000
C2B C3B 1.525(2)
C2B H2BB 1.0000
C3B C4B 1.525(2)
C3B H3BB 1.0000
C4B C5B 1.517(2)
C4B H4BB 1.0000
C5B C6B 1.522(3)
C5B H5BB 1.0000
C6B H6BB 0.9900
C6B H61B 0.9900
C1'B C2'B 1.525(3)
C1'B H1'B 1.0000
C2'B C3'B 1.523(3)
C2'B H2"B 1.0000
C3'B C4'B 1.527(3)
C3'B H3"B 1.0000
C4'B C5'B 1.531(3)
C4'B H4'B 1.0000
C5'B C6'B 1.510(3)
C5'B H5'B 1.0000
C6'B H6"B 0.9900
C6'B H62B 0.9900
C7B C8B 1.517(3)
C7B C12B 1.520(3)
C7B H7B 1.0000
C8B C9B 1.536(3)
C8B H81B 0.9900
C8B H82B 0.9900
C9B C10B 1.529(4)
C9B H91B 0.9900
C9B H92B 0.9900
C10B C11B 1.531(4)
C10B H10B 0.9900
C10B H102 0.9900
C11B C12B 1.530(3)
C11B H11B 0.9900
C11B H112 0.9900
C12B H12B 0.9900
C12B H122 0.9900
C13B C14B 1.514(5)
C13B C18B 1.517(5)
C13B H13B 1.0000
C14B C15B 1.525(5)
C14B H14B 0.9900
C14B H142 0.9900
C15B C16B 1.531(6)
C15B H15B 0.9900
C15B H152 0.9900
C16B C17B 1.524(7)
C16B H16B 0.9900
C16B H162 0.9900
C17B C18B 1.528(5)
C17B H17B 0.9900
C17B H172 0.9900
C18B H18B 0.9900
C18B H182 0.9900
O1C C1C 1.388(2)
O1C C7C 1.443(2)
O2C C2C 1.424(2)
O2C H2C 0.8000
O3C C3C 1.419(2)
O3C H3C 0.8000
O4C C1'C 1.392(2)
O4C C4C 1.444(2)
O5C C1C 1.431(2)
O5C C5C 1.436(2)
O6C C6C 1.427(2)
O6C H6C 0.8000
O2'C C2'C 1.424(2)
O2'C H2'C 0.8000
O3'C C3'C 1.421(2)
O3'C H3'C 0.8000
O4'C C13C 1.416(3)
O4'C C4'C 1.423(3)
O4'C C13F 1.667(7)
O5'C C5'C 1.432(2)
O5'C C1'C 1.435(2)
O6'C C6'C 1.425(2)
O6'C H6'C 0.8000
C1C C2C 1.521(3)
C1C H1CC 1.0000
C2C C3C 1.518(3)
C2C H2CC 1.0000
C3C C4C 1.532(3)
C3C H3CC 1.0000
C4C C5C 1.529(2)
C4C H4CC 1.0000
C5C C6C 1.528(3)
C5C H5CC 1.0000
C6C H6CC 0.9900
C6C H61C 0.9900
C1'C C2'C 1.525(2)
C1'C H1'C 1.0000
C2'C C3'C 1.536(3)
C2'C H2"C 1.0000
C3'C C4'C 1.531(3)
C3'C H3"C 1.0000
C4'C C5'C 1.525(3)
C4'C H4'C 1.0000
C5'C C6'C 1.521(3)
C5'C H5'C 1.0000
C6'C H6"C 0.9900
C6'C H62C 0.9900
C7C C8C 1.513(3)
C7C C12C 1.521(3)
C7C H7C 1.0000
C8C C9C 1.531(3)
C8C H81C 0.9900
C8C H82C 0.9900
C9C C10C 1.524(4)
C9C H91C 0.9900
C9C H92C 0.9900
C10C C11C 1.520(4)
C10C H10C 0.9900
C10C H103 0.9900
C11C C12C 1.533(3)
C11C H11C 0.9900
C11C H113 0.9900
C12C H12C 0.9900
C12C H123 0.9900
C13C C18C 1.526(4)
C13C C14C 1.529(4)
C13C H13C 1.0000
C14C C15C 1.523(5)
C14C H14C 0.9900
C14C H143 0.9900
C15C C16C 1.530(5)
C15C H15C 0.9900
C15C H153 0.9900
C16C C17C 1.531(5)
C16C H16C 0.9900
C16C H163 0.9900
C17C C18C 1.530(4)
C17C H17C 0.9900
C17C H173 0.9900
C18C H18C 0.9900
C18C H183 0.9900
C1S C2S 1.472(8)
C1S C6S 1.526(4)
C1S H1S1 0.9900
C1S H1S2 0.9900
C2S C3S 1.517(5)
C2S H21S 0.9900
C2S H22S 0.9900
C3S C4S 1.533(4)
C3S H31S 0.9900
C3S H32S 0.9900
C4S C5S 1.513(5)
C4S H41S 0.9900
C4S H42S 0.9900
C5S C6S 1.521(5)
C5S H51S 0.9900
C5S H52S 0.9900
C6S H61S 0.9900
C6S H62S 0.9900
C1T C6T 1.523(4)
C1T C2T 1.528(4)
C1T H11T 0.9900
C1T H12T 0.9900
C2T C3T 1.525(4)
C2T H21T 0.9900
C2T H22T 0.9900
C3T C4T 1.524(4)
C3T H31T 0.9900
C3T H32T 0.9900
C4T C5T 1.522(4)
C4T H41T 0.9900
C4T H42T 0.9900
C5T C6T 1.529(4)
C5T H51T 0.9900
C5T H52T 0.9900
C6T H61T 0.9900
C6T H62T 0.9900
C13E C18E 1.518(7)
C13E C14E 1.522(8)
C13E H13E 1.0000
C14E C15E 1.529(6)
C14E H14E 0.9900
C14E H145 0.9900
C15E C16E 1.523(7)
C15E H15E 0.9900
C15E H155 0.9900
C16E C17E 1.512(7)
C16E H16E 0.9900
C16E H165 0.9900
C17E C18E 1.524(6)
C17E H17E 0.9900
C17E H175 0.9900
C18E H18E 0.9900
C18E H185 0.9900
C13F C18F 1.519(6)
C13F C14F 1.530(7)
C13F H13F 1.0000
C14F C15F 1.534(7)
C14F H14F 0.9900
C14F H146 0.9900
C15F C16F 1.531(6)
C15F H15F 0.9900
C15F H156 0.9900
C16F C17F 1.531(6)
C16F H16F 0.9900
C16F H166 0.9900
C17F C18F 1.523(6)
C17F H17F 0.9900
C17F H176 0.9900
C18F H18F 0.9900
C18F H186 0.9900

loop_
_geom_hbond_atom_site_label_D
_geom_hbond_atom_site_label_H
_geom_hbond_atom_site_label_A
_geom_hbond_distance_DH
_geom_hbond_distance_HA
_geom_hbond_distance_DA
_geom_hbond_angle_DHA
_geom_hbond_site_symmetry_A
O2A H2A O3B 0.80 1.84 2.633(2) 171.2 1_465
O3A H3A O5'A 0.80 1.97 2.719(2) 155.4 .
O3A H3A O6'A 0.80 2.46 2.984(2) 123.7 .
O6A H6A O6B 0.80 2.04 2.816(2) 163.6 .
O2'A H2'A O6'C 0.80 1.96 2.748(2) 169.1 1_565
O3'A H3'A O2C 0.80 1.95 2.725(2) 164.4 1_565
O6'A H6'A O6C 0.80 1.97 2.747(2) 162.5 1_475
O2B H2B O1A 0.80 1.98 2.740(2) 157.9 1_645
O3B H3B O5'B 0.80 2.16 2.847(2) 144.0 .
O3B H3B O6'B 0.80 2.65 3.276(2) 136.7 .
O6B H6B O2'B 0.80 2.00 2.800(2) 175.4 .
O6B H6B O4B 0.80 2.68 3.066(2) 111.8 .
O2'B H2'B O2'A 0.80 1.93 2.692(2) 159.6 .
O3'B H3'B O3'A 0.80 1.92 2.713(2) 171.2 .
O6'B H6'B O6'A 0.80 2.10 2.857(2) 157.6 1_645
O6'B H6'B O3A 0.80 2.66 3.069(2) 113.5 1_645
O2C H2C O6'B 0.80 1.93 2.710(2) 166.2 .
O3C H3C O5'C 0.80 2.00 2.755(2) 158.4 .
O3C H3C O6'C 0.80 2.51 3.061(2) 127.6 .
O6C H6C O2'C 0.80 2.23 3.014(2) 167.1 .
O6C H6C O4C 0.80 2.40 2.864(2) 118.2 .
O2'C H2'C O2A 0.80 2.30 3.006(2) 146.7 1_635
O3'C H3'C O2A 0.80 1.97 2.717(2) 154.8 1_635
O3'C H3'C O2'C 0.80 2.62 2.995(2) 110.3 .
O6'C H6'C O2B 0.80 1.92 2.715(2) 171.0 .

loop_
_geom_torsion_atom_site_label_1
_geom_torsion_atom_site_label_2
_geom_torsion_atom_site_label_3
_geom_torsion_atom_site_label_4
_geom_torsion
C7A O1A C1A O5A -92.50(18)
C7A O1A C1A C2A 148.51(15)
C5A O5A C1A O1A 177.62(14)
C5A O5A C1A C2A -63.26(19)
O1A C1A C2A O2A -63.86(19)
O5A C1A C2A O2A 178.63(14)
O1A C1A C2A C3A 176.89(14)
O5A C1A C2A C3A 59.38(18)
O2A C2A C3A O3A 61.17(18)
C1A C2A C3A O3A -179.31(15)
O2A C2A C3A C4A -174.85(14)
C1A C2A C3A C4A -55.33(19)
C1'A O4A C4A C3A 87.80(17)
C1'A O4A C4A C5A -152.90(14)
O3A C3A C4A O4A -70.97(19)
C2A C3A C4A O4A 170.26(14)
O3A C3A C4A C5A 171.97(15)
C2A C3A C4A C5A 53.20(19)
C1A O5A C5A C6A -174.45(15)
C1A O5A C5A C4A 61.41(19)
O4A C4A C5A O5A -176.20(13)
C3A C4A C5A O5A -55.25(19)
O4A C4A C5A C6A 62.91(18)
C3A C4A C5A C6A -176.14(15)
O5A C5A C6A O6A -63.27(19)
C4A C5A C6A O6A 59.1(2)
C4A O4A C1'A O5'A -89.07(16)
C4A O4A C1'A C2'A 153.62(14)
C5'A O5'A C1'A O4A 172.95(13)
C5'A O5'A C1'A C2'A -68.43(17)
O4A C1'A C2'A O2'A -61.58(18)
O5'A C1'A C2'A O2'A -178.43(14)
O4A C1'A C2'A C3'A 178.67(13)
O5'A C1'A C2'A C3'A 61.82(17)
O2'A C2'A C3'A O3'A 57.43(19)
C1'A C2'A C3'A O3'A 178.69(14)
O2'A C2'A C3'A C4'A -176.68(15)
C1'A C2'A C3'A C4'A -55.41(18)
C13A O4'A C4'A C5'A -154.64(16)
C13A O4'A C4'A C3'A 85.74(19)
O3'A C3'A C4'A O4'A -64.86(19)
C2'A C3'A C4'A O4'A 169.15(14)
O3'A C3'A C4'A C5'A 177.88(14)
C2'A C3'A C4'A C5'A 51.89(19)
C1'A O5'A C5'A C6'A -174.99(14)
C1'A O5'A C5'A C4'A 63.42(18)
O4'A C4'A C5'A O5'A -173.24(14)
C3'A C4'A C5'A O5'A -53.37(19)
O4'A C4'A C5'A C6'A 69.36(19)
C3'A C4'A C5'A C6'A -170.77(15)
O5'A C5'A C6'A O6'A 66.68(18)
C4'A C5'A C6'A O6'A -174.13(15)
C1A O1A C7A C8A 153.11(17)
C1A O1A C7A C12A -85.5(2)
O1A C7A C8A C9A 177.23(19)
C12A C7A C8A C9A 57.2(3)
C7A C8A C9A C10A -55.7(3)
C8A C9A C10A C11A 55.8(3)
C9A C10A C11A C12A -56.0(3)
O1A C7A C12A C11A -177.0(2)
C8A C7A C12A C11A -58.1(3)
C10A C11A C12A C7A 56.7(3)
C4'A O4'A C13A C14A 106.2(2)
C4'A O4'A C13A C18A -132.68(19)
O4'A C13A C14A C15A 174.0(2)
C18A C13A C14A C15A 55.5(3)
C13A C14A C15A C16A -55.9(4)
C14A C15A C16A C17A 55.6(4)
C15A C16A C17A C18A -55.2(4)
O4'A C13A C18A C17A -174.2(2)
C14A C13A C18A C17A -54.6(3)
C16A C17A C18A C13A 54.7(3)
C7B O1B C1B O5B -82.46(18)
C7B O1B C1B C2B 156.77(15)
C5B O5B C1B O1B 177.78(14)
C5B O5B C1B C2B -63.24(19)
O1B C1B C2B O2B -70.91(18)
O5B C1B C2B O2B 170.67(14)
O1B C1B C2B C3B 170.17(15)
O5B C1B C2B C3B 51.75(19)
O2B C2B C3B O3B 72.01(18)
C1B C2B C3B O3B -169.93(14)
O2B C2B C3B C4B -165.91(14)
C1B C2B C3B C4B -47.85(19)
C1'B O4B C4B C5B -151.57(14)
C1'B O4B C4B C3B 88.73(17)
O3B C3B C4B O4B -66.87(18)
C2B C3B C4B O4B 172.83(14)
O3B C3B C4B C5B 174.58(14)
C2B C3B C4B C5B 54.27(19)
C1B O5B C5B C4B 68.30(17)
C1B O5B C5B C6B -167.75(15)
O4B C4B C5B O5B 175.70(13)
C3B C4B C5B O5B -63.23(17)
O4B C4B C5B C6B 53.97(19)
C3B C4B C5B C6B 175.05(16)
O5B C5B C6B O6B -82.3(2)
C4B C5B C6B O6B 37.6(2)
C4B O4B C1'B O5'B -101.70(17)
C4B O4B C1'B C2'B 139.06(15)
C5'B O5'B C1'B O4B 177.55(14)
C5'B O5'B C1'B C2'B -64.27(18)
O4B C1'B C2'B O2'B -60.83(18)
O5'B C1'B C2'B O2'B -178.25(14)
O4B C1'B C2'B C3'B 175.35(14)
O5'B C1'B C2'B C3'B 57.93(18)
O2'B C2'B C3'B O3'B 64.2(2)
C1'B C2'B C3'B O3'B -175.32(14)
O2'B C2'B C3'B C4'B -174.30(16)
C1'B C2'B C3'B C4'B -53.87(19)
C13E O4'B C4'B C3'B 124.0(4)
C13B O4'B C4'B C3'B 107.9(2)
C13E O4'B C4'B C5'B -115.8(4)
C13B O4'B C4'B C5'B -131.9(2)
O3'B C3'B C4'B O4'B -63.94(19)
C2'B C3'B C4'B O4'B 175.31(15)
O3'B C3'B C4'B C5'B 175.88(14)
C2'B C3'B C4'B C5'B 55.14(19)
C1'B O5'B C5'B C6'B -173.77(15)
C1'B O5'B C5'B C4'B 64.26(18)
O4'B C4'B C5'B O5'B -179.14(14)
C3'B C4'B C5'B O5'B -58.97(18)
O4'B C4'B C5'B C6'B 63.39(19)
C3'B C4'B C5'B C6'B -176.44(15)
O5'B C5'B C6'B O6'B 55.78(19)
C4'B C5'B C6'B O6'B 174.61(15)
C1B O1B C7B C8B 146.59(17)
C1B O1B C7B C12B -91.8(2)
O1B C7B C8B C9B 179.86(19)
C12B C7B C8B C9B 58.4(3)
C7B C8B C9B C10B -57.2(3)
C8B C9B C10B C11B 55.6(3)
C9B C10B C11B C12B -54.8(3)
O1B C7B C12B C11B -178.75(17)
C8B C7B C12B C11B -58.5(2)
C10B C11B C12B C7B 56.3(3)
C13E O4'B C13B C14B -19.5(16)
C4'B O4'B C13B C14B 90.2(3)
C13E O4'B C13B C18B 103.7(19)
C4'B O4'B C13B C18B -146.6(2)
O4'B C13B C14B C15B 176.7(3)
C18B C13B C14B C15B 56.3(4)
C13B C14B C15B C16B -56.4(5)
C14B C15B C16B C17B 56.0(5)
C15B C16B C17B C18B -56.1(5)
O4'B C13B C18B C17B -179.5(3)
C14B C13B C18B C17B -55.1(4)
C16B C17B C18B C13B 55.5(4)
C7C O1C C1C O5C -101.63(18)
C7C O1C C1C C2C 139.76(16)
C5C O5C C1C O1C 177.62(14)
C5C O5C C1C C2C -64.75(18)
O1C C1C C2C O2C -65.00(19)
O5C C1C C2C O2C 176.84(14)
O1C C1C C2C C3C 174.98(15)
O5C C1C C2C C3C 56.83(19)
O2C C2C C3C O3C 66.8(2)
C1C C2C C3C O3C -172.71(15)
O2C C2C C3C C4C -170.51(15)
C1C C2C C3C C4C -50.1(2)
C1'C O4C C4C C5C -152.69(15)
C1'C O4C C4C C3C 85.61(18)
O3C C3C C4C O4C -72.80(19)
C2C C3C C4C O4C 168.57(15)
O3C C3C C4C C5C 168.43(14)
C2C C3C C4C C5C 49.79(19)
C1C O5C C5C C6C -174.94(15)
C1C O5C C5C C4C 63.97(19)
O4C C4C C5C O5C -177.41(14)
C3C C4C C5C O5C -55.64(19)
O4C C4C C5C C6C 66.25(19)
C3C C4C C5C C6C -171.98(16)
O5C C5C C6C O6C 165.85(15)
C4C C5C C6C O6C -75.6(2)
C4C O4C C1'C O5'C -91.98(16)
C4C O4C C1'C C2'C 152.19(14)
C5'C O5'C C1'C O4C 170.41(13)
C5'C O5'C C1'C C2'C -71.47(17)
O4C C1'C C2'C O2'C -57.87(19)
O5'C C1'C C2'C O2'C -174.38(14)
O4C C1'C C2'C C3'C -179.05(14)
O5'C C1'C C2'C C3'C 64.44(17)
O2'C C2'C C3'C O3'C 66.9(2)
C1'C C2'C C3'C O3'C -174.10(15)
O2'C C2'C C3'C C4'C -173.50(15)
C1'C C2'C C3'C C4'C -54.47(19)
C13C O4'C C4'C C5'C -176.3(2)
C13F O4'C C4'C C5'C -137.1(2)
C13C O4'C C4'C C3'C 61.6(3)
C13F O4'C C4'C C3'C 100.9(2)
O3'C C3'C C4'C O4'C -69.9(2)
C2'C C3'C C4'C O4'C 166.74(17)
O3'C C3'C C4'C C5'C 171.49(16)
C2'C C3'C C4'C C5'C 48.1(2)
C1'C O5'C C5'C C6'C -176.13(14)
C1'C O5'C C5'C C4'C 63.59(18)
O4'C C4'C C5'C O5'C -173.03(16)
C3'C C4'C C5'C O5'C -50.6(2)
O4'C C4'C C5'C C6'C 69.6(2)
C3'C C4'C C5'C C6'C -167.88(16)
O5'C C5'C C6'C O6'C 50.91(19)
C4'C C5'C C6'C O6'C 170.03(16)
C1C O1C C7C C8C 81.0(2)
C1C O1C C7C C12C -156.93(17)
O1C C7C C8C C9C 176.82(18)
C12C C7C C8C C9C 57.4(2)
C7C C8C C9C C10C -57.0(3)
C8C C9C C10C C11C 56.4(3)
C9C C10C C11C C12C -55.6(3)
O1C C7C C12C C11C -179.31(18)
C8C C7C C12C C11C -56.9(3)
C10C C11C C12C C7C 55.7(3)
C4'C O4'C C13C C18C -178.2(2)
C13F O4'C C13C C18C 121.0(4)
C4'C O4'C C13C C14C 61.1(3)
C13F O4'C C13C C14C 0.3(3)
O4'C C13C C14C C15C 64.9(3)
C18C C13C C14C C15C -54.9(4)
C13C C14C C15C C16C 57.1(4)
C14C C15C C16C C17C -57.1(4)
C15C C16C C17C C18C 55.9(4)
O4'C C13C C18C C17C -64.4(4)
C14C C13C C18C C17C 53.7(4)
C16C C17C C18C C13C -54.7(4)
C6S C1S C2S C3S -55.4(5)
C1S C2S C3S C4S 54.4(5)
C2S C3S C4S C5S -54.5(5)
C3S C4S C5S C6S 55.8(4)
C4S C5S C6S C1S -55.9(5)
C2S C1S C6S C5S 55.9(6)
C6T C1T C2T C3T 55.8(3)
C1T C2T C3T C4T -55.9(3)
C2T C3T C4T C5T 55.5(3)
C3T C4T C5T C6T -54.6(3)
C2T C1T C6T C5T -54.8(3)
C4T C5T C6T C1T 54.2(3)
C4'B O4'B C13E C18E -75.7(7)
C13B O4'B C13E C18E 1.6(13)
C4'B O4'B C13E C14E 161.7(4)
C13B O4'B C13E C14E -121(2)
O4'B C13E C14E C15E 179.6(5)
C18E C13E C14E C15E 55.3(8)
C13E C14E C15E C16E -55.4(7)
C14E C15E C16E C17E 55.4(7)
C15E C16E C17E C18E -54.2(7)
O4'B C13E C18E C17E -176.0(5)
C14E C13E C18E C17E -56.0(8)
C16E C17E C18E C13E 55.1(7)
C13C O4'C C13F C18F 2.4(3)
C4'C O4'C C13F C18F -133.1(3)
C13C O4'C C13F C14F -115.4(5)
C4'C O4'C C13F C14F 109.1(4)
C18F C13F C14F C15F -55.0(7)
O4'C C13F C14F C15F 56.0(6)
C13F C14F C15F C16F 56.6(7)
C14F C15F C16F C17F -57.4(6)
C15F C16F C17F C18F 57.0(7)
C14F C13F C18F C17F 54.2(7)
O4'C C13F C18F C17F -61.3(5)
C16F C17F C18F C13F -55.3(7)
